data_4084763
loop_
_publ_author_name
'Loose, Florian'
'Plettenberg, Inka'
'Haase, Detlev'
'Saak, Wolfgang'
'Schmidtmann, Marc'
'Sch\"afer, Andr\'e'
'M\"uller, Thomas'
'Beckhaus, R\"udiger'

_publ_section_title
;
 Aromatic Imines in the Titanocene Coordination Sphere---Titanaaziridine
 vs 1-Aza-2-titanacyclopent-4-ene Structures
;
_journal_issue 23
_journal_name_full Organometallics
_journal_page_first 6785
_journal_paper_doi 10.1021/om500750y
_journal_volume 33
_journal_year 2014
_chemical_formula_sum 'C31 H29 N Ti'
_chemical_formula_weight 463.45
_chemical_name_systematic
; 
 ? 
;
_space_group_IT_number 14
_symmetry_cell_setting monoclinic
_symmetry_space_group_name_Hall '-P 2yn'
_symmetry_space_group_name_H-M 'P 1 21/n 1'
_atom_sites_solution_hydrogens difmap
_atom_sites_solution_primary direct
_atom_sites_solution_secondary difmap
_audit_creation_method SHELXL-97
_cell_angle_alpha 90.00
_cell_angle_beta 97.464(8)
_cell_angle_gamma 90.00
_cell_formula_units_Z 12
_cell_length_a 21.420(5)
_cell_length_b 8.764(2)
_cell_length_c 38.323(9)
_cell_measurement_reflns_used 818
_cell_measurement_temperature 120(2)
_cell_measurement_theta_max 14.61
_cell_measurement_theta_min 2.38
_cell_volume 7133(3)
_computing_cell_refinement 'Bruker AXS SAINT V8.27B'
_computing_data_collection 'Bruker APEX2'
_computing_data_reduction 'Bruker AXS SAINT V8.27B'
_computing_structure_refinement 'SHELXL (Sheldrick, 2008)'
_computing_structure_solution 'SHELXS (Sheldrick, 2008)'
_diffrn_ambient_temperature 120(2)
_diffrn_measured_fraction_theta_full 0.998
_diffrn_measured_fraction_theta_max 0.998
_diffrn_measurement_device_type 'Bruker APEX-II CCD'
_diffrn_measurement_method '\f and \w scans'
_diffrn_radiation_monochromator graphite
_diffrn_radiation_source 'sealed tube'
_diffrn_radiation_type 'Mo K\a'
_diffrn_radiation_wavelength 0.71073
_diffrn_reflns_av_R_equivalents 0.1955
_diffrn_reflns_av_sigmaI/netI 0.1779
_diffrn_reflns_limit_h_max 19
_diffrn_reflns_limit_h_min -19
_diffrn_reflns_limit_k_max 7
_diffrn_reflns_limit_k_min -8
_diffrn_reflns_limit_l_max 35
_diffrn_reflns_limit_l_min -35
_diffrn_reflns_number 25857
_diffrn_reflns_theta_full 19.21
_diffrn_reflns_theta_max 19.21
_diffrn_reflns_theta_min 2.32
_exptl_absorpt_coefficient_mu 0.379
_exptl_absorpt_correction_T_max 1.0000
_exptl_absorpt_correction_T_min 0.6320
_exptl_absorpt_correction_type multi-scan
_exptl_absorpt_process_details 'SADABS-2012/1 (Sheldrick)'
_exptl_crystal_colour red
_exptl_crystal_density_diffrn 1.295
_exptl_crystal_density_method 'not measured'
_exptl_crystal_description needle
_exptl_crystal_F_000 2928
_exptl_crystal_size_max 0.30
_exptl_crystal_size_mid 0.04
_exptl_crystal_size_min 0.02
_refine_diff_density_max 0.488
_refine_diff_density_min -0.421
_refine_diff_density_rms 0.094
_refine_ls_extinction_method none
_refine_ls_goodness_of_fit_ref 1.051
_refine_ls_hydrogen_treatment constr
_refine_ls_matrix_type full
_refine_ls_number_parameters 418
_refine_ls_number_reflns 5916
_refine_ls_number_restraints 0
_refine_ls_restrained_S_all 1.051
_refine_ls_R_factor_all 0.1848
_refine_ls_R_factor_gt 0.0886
_refine_ls_shift/su_max 0.000
_refine_ls_shift/su_mean 0.000
_refine_ls_structure_factor_coef Fsqd
_refine_ls_weighting_details 'calc w=1/[\s^2^(Fo^2^)+(0.1000P)^2^+0.0000P] where P=(Fo^2^+2Fc^2^)/3'
_refine_ls_weighting_scheme calc
_refine_ls_wR_factor_gt 0.1890
_refine_ls_wR_factor_ref 0.2318
_reflns_number_gt 3005
_reflns_number_total 5916
_reflns_threshold_expression >2sigma(I)
_cod_data_source_file om500750y_si_001.cif
_cod_data_source_block 6
_cod_depositor_comments 'Adding full bibliography for 4084761--4084765.cif.'
_cod_original_sg_symbol_H-M P2(1)/n
_cod_database_code 4084763

loop_
_symmetry_equiv_pos_as_xyz
'x, y, z'
'-x+1/2, y+1/2, -z+1/2'
'-x, -y, -z'
'x-1/2, -y-1/2, z-1/2'

loop_
_atom_site_label
_atom_site_type_symbol
_atom_site_fract_x
_atom_site_fract_y
_atom_site_fract_z
_atom_site_U_iso_or_equiv
_atom_site_adp_type
_atom_site_occupancy
_atom_site_symmetry_multiplicity
_atom_site_calc_flag
_atom_site_refinement_flags
Ti1 Ti 0.82366(9) 0.4579(3) 0.31890(5) 0.0279(7) Uani 1 1 d .
N1 N 0.8509(4) 0.3843(11) 0.3687(2) 0.022(3) Uiso 1 1 d .
C1 C 0.8473(5) 0.6367(14) 0.2760(3) 0.026(3) Uiso 1 1 d .
H1A H 0.8192 0.6437 0.2547 0.031 Uiso 1 1 calc R
C2 C 0.8441(6) 0.7220(15) 0.3061(3) 0.033(4) Uiso 1 1 d .
H2A H 0.8134 0.7978 0.3089 0.039 Uiso 1 1 calc R
C3 C 0.8935(5) 0.6782(14) 0.3318(3) 0.026(3) Uiso 1 1 d .
H3A H 0.9026 0.7193 0.3548 0.031 Uiso 1 1 calc R
C4 C 0.9277(5) 0.5602(14) 0.3168(3) 0.028(3) Uiso 1 1 d .
H4 H 0.9632 0.5071 0.3284 0.033 Uiso 1 1 calc R
C5 C 0.8998(5) 0.5368(14) 0.2823(3) 0.027(3) Uiso 1 1 d .
H5 H 0.9135 0.4667 0.2660 0.032 Uiso 1 1 calc R
C6 C 0.7404(6) 0.3652(17) 0.2764(3) 0.051(4) Uiso 1 1 d .
H6 H 0.7105 0.4378 0.2662 0.062 Uiso 1 1 calc R
C7 C 0.7962(6) 0.3291(16) 0.2645(3) 0.042(4) Uiso 1 1 d .
H7 H 0.8108 0.3702 0.2441 0.051 Uiso 1 1 calc R
C8 C 0.8278(6) 0.2226(14) 0.2871(3) 0.034(4) Uiso 1 1 d .
H8 H 0.8683 0.1814 0.2852 0.041 Uiso 1 1 calc R
C9 C 0.7902(6) 0.1861(15) 0.3134(3) 0.038(4) Uiso 1 1 d .
H9 H 0.7992 0.1156 0.3322 0.045 Uiso 1 1 calc R
C10 C 0.7355(6) 0.2781(16) 0.3055(3) 0.047(4) Uiso 1 1 d .
H10 H 0.7007 0.2790 0.3185 0.056 Uiso 1 1 calc R
C11 C 0.8429(5) 0.5078(14) 0.3883(3) 0.027(3) Uiso 1 1 d .
C12 C 0.7941(5) 0.6180(14) 0.3763(3) 0.024(3) Uiso 1 1 d .
C13 C 0.7464(5) 0.5726(15) 0.3495(3) 0.028(3) Uiso 1 1 d .
H1 H 0.7456 0.4705 0.3411 0.034 Uiso 1 1 calc R
C14 C 0.6982(6) 0.6795(15) 0.3344(3) 0.034(4) Uiso 1 1 d .
H14 H 0.6663 0.6458 0.3165 0.040 Uiso 1 1 calc R
C15 C 0.6984(6) 0.8246(16) 0.3453(3) 0.032(3) Uiso 1 1 d .
C16 C 0.7477(5) 0.8755(15) 0.3719(3) 0.032(3) Uiso 1 1 d .
H16 H 0.7492 0.9785 0.3797 0.039 Uiso 1 1 calc R
C17 C 0.7925(5) 0.7722(14) 0.3858(3) 0.022(3) Uiso 1 1 d .
H17 H 0.8249 0.8082 0.4031 0.026 Uiso 1 1 calc R
C18 C 0.6492(6) 0.9397(16) 0.3298(3) 0.055(4) Uiso 1 1 d .
H18A H 0.6316 0.9923 0.3488 0.082 Uiso 1 1 calc R
H18B H 0.6155 0.8864 0.3148 0.082 Uiso 1 1 calc R
H18C H 0.6689 1.0144 0.3156 0.082 Uiso 1 1 calc R
C19 C 0.8903(5) 0.5543(14) 0.4187(3) 0.028(3) Uiso 1 1 d .
C20 C 0.8753(6) 0.6159(14) 0.4500(3) 0.030(3) Uiso 1 1 d .
H20 H 0.8323 0.6237 0.4535 0.036 Uiso 1 1 calc R
C21 C 0.9209(6) 0.6657(14) 0.4760(3) 0.032(3) Uiso 1 1 d .
H21 H 0.9087 0.7085 0.4969 0.039 Uiso 1 1 calc R
C22 C 0.9849(5) 0.6547(14) 0.4724(3) 0.029(3) Uiso 1 1 d .
C23 C 0.9993(6) 0.5899(14) 0.4424(3) 0.033(3) Uiso 1 1 d .
H23 H 1.0425 0.5798 0.4395 0.040 Uiso 1 1 calc R
C24 C 0.9551(5) 0.5378(14) 0.4159(3) 0.032(3) Uiso 1 1 d .
H24 H 0.9681 0.4907 0.3958 0.038 Uiso 1 1 calc R
C25 C 1.0339(6) 0.7251(15) 0.4999(3) 0.038(4) Uiso 1 1 d .
H25A H 1.0730 0.6660 0.5014 0.058 Uiso 1 1 calc R
H25B H 1.0182 0.7243 0.5229 0.058 Uiso 1 1 calc R
H25C H 1.0421 0.8305 0.4933 0.058 Uiso 1 1 calc R
C26 C 0.8760(5) 0.2539(14) 0.3862(3) 0.023(3) Uiso 1 1 d .
C27 C 0.8593(5) 0.2023(15) 0.4176(3) 0.032(4) Uiso 1 1 d .
H27 H 0.8287 0.2574 0.4283 0.038 Uiso 1 1 calc R
C28 C 0.8851(6) 0.0744(15) 0.4338(3) 0.038(4) Uiso 1 1 d .
H28 H 0.8729 0.0427 0.4556 0.046 Uiso 1 1 calc R
C29 C 0.9299(6) -0.0105(16) 0.4183(3) 0.038(4) Uiso 1 1 d .
H29 H 0.9483 -0.0995 0.4295 0.045 Uiso 1 1 calc R
C30 C 0.9464(6) 0.0369(15) 0.3871(3) 0.036(4) Uiso 1 1 d .
H30 H 0.9760 -0.0214 0.3762 0.043 Uiso 1 1 calc R
C31 C 0.9213(5) 0.1682(14) 0.3705(3) 0.030(3) Uiso 1 1 d .
H31 H 0.9342 0.2004 0.3489 0.036 Uiso 1 1 calc R
Ti2 Ti 0.48920(9) 0.5200(3) 0.61938(5) 0.0304(7) Uani 1 1 d .
Ti3 Ti 0.87681(9) 0.5874(3) 0.73265(6) 0.0299(7) Uani 1 1 d .
N2 N 0.5458(4) 0.5849(11) 0.5829(2) 0.024(3) Uiso 1 1 d .
N3 N 0.8768(4) 0.5205(11) 0.6812(2) 0.021(2) Uiso 1 1 d .
C32 C 0.4826(6) 0.3344(15) 0.6654(3) 0.033(4) Uiso 1 1 d .
H32 H 0.4447 0.3253 0.6757 0.040 Uiso 1 1 calc R
C33 C 0.5324(6) 0.4334(15) 0.6773(3) 0.041(4) Uiso 1 1 d .
H33 H 0.5346 0.5010 0.6968 0.049 Uiso 1 1 calc R
C34 C 0.5792(6) 0.4126(15) 0.6543(3) 0.039(4) Uiso 1 1 d .
H34 H 0.6176 0.4672 0.6550 0.046 Uiso 1 1 calc R
C35 C 0.5584(5) 0.2998(15) 0.6312(3) 0.032(3) Uiso 1 1 d .
H35 H 0.5814 0.2584 0.6138 0.039 Uiso 1 1 calc R
C36 C 0.4966(5) 0.2532(14) 0.6371(3) 0.030(3) Uiso 1 1 d .
H36 H 0.4706 0.1802 0.6239 0.036 Uiso 1 1 calc R
C37 C 0.4692(6) 0.7353(15) 0.6562(3) 0.039(4) Uiso 1 1 d .
H37 H 0.4977 0.7541 0.6769 0.047 Uiso 1 1 calc R
C38 C 0.4174(6) 0.6396(15) 0.6538(3) 0.041(4) Uiso 1 1 d .
H38 H 0.4037 0.5823 0.6724 0.049 Uiso 1 1 calc R
C39 C 0.3889(6) 0.6430(15) 0.6187(3) 0.037(4) Uiso 1 1 d .
H39 H 0.3523 0.5883 0.6093 0.044 Uiso 1 1 calc R
C40 C 0.4242(6) 0.7417(15) 0.5999(3) 0.035(4) Uiso 1 1 d .
H40 H 0.4163 0.7645 0.5755 0.042 Uiso 1 1 calc R
C41 C 0.4723(6) 0.7987(15) 0.6235(3) 0.038(4) Uiso 1 1 d .
H41 H 0.5030 0.8705 0.6182 0.045 Uiso 1 1 calc R
C42 C 0.5473(5) 0.4610(15) 0.5620(3) 0.029(3) Uiso 1 1 d .
C43 C 0.4954(5) 0.3552(15) 0.5580(3) 0.030(3) Uiso 1 1 d .
C44 C 0.4352(5) 0.4127(14) 0.5672(3) 0.025(3) Uiso 1 1 d .
H2 H 0.4307 0.5153 0.5745 0.030 Uiso 1 1 calc R
C45 C 0.3837(6) 0.3081(15) 0.5646(3) 0.033(4) Uiso 1 1 d .
H45 H 0.3440 0.3448 0.5694 0.040 Uiso 1 1 calc R
C46 C 0.3883(5) 0.1614(15) 0.5558(3) 0.027(3) Uiso 1 1 d .
C47 C 0.4479(5) 0.1048(15) 0.5475(3) 0.035(4) Uiso 1 1 d .
H47 H 0.4523 0.0009 0.5411 0.042 Uiso 1 1 calc R
C48 C 0.4981(6) 0.2021(15) 0.5489(3) 0.035(4) Uiso 1 1 d .
H48 H 0.5370 0.1629 0.5432 0.042 Uiso 1 1 calc R
C49 C 0.3334(5) 0.0490(14) 0.5534(3) 0.034(4) Uiso 1 1 d .
H49A H 0.3419 -0.0283 0.5719 0.051 Uiso 1 1 calc R
H49B H 0.3285 -0.0007 0.5303 0.051 Uiso 1 1 calc R
H49C H 0.2947 0.1040 0.5565 0.051 Uiso 1 1 calc R
C50 C 0.6072(5) 0.4151(14) 0.5477(3) 0.024(3) Uiso 1 1 d .
C51 C 0.6075(6) 0.3717(14) 0.5136(3) 0.030(3) Uiso 1 1 d .
H51 H 0.5687 0.3665 0.4985 0.036 Uiso 1 1 calc R
C52 C 0.6642(6) 0.3341(16) 0.5001(3) 0.050(4) Uiso 1 1 d .
H52 H 0.6640 0.3079 0.4760 0.060 Uiso 1 1 calc R
C53 C 0.7201(6) 0.3368(15) 0.5230(3) 0.039(4) Uiso 1 1 d .
C54 C 0.7215(6) 0.3783(15) 0.5571(3) 0.038(4) Uiso 1 1 d .
H54 H 0.7602 0.3799 0.5724 0.046 Uiso 1 1 calc R
C55 C 0.6643(6) 0.4194(15) 0.5697(3) 0.037(4) Uiso 1 1 d .
H55 H 0.6650 0.4504 0.5935 0.045 Uiso 1 1 calc R
C56 C 0.7815(6) 0.2968(17) 0.5082(3) 0.060(5) Uiso 1 1 d .
H56A H 0.8057 0.2232 0.5238 0.091 Uiso 1 1 calc R
H56B H 0.8065 0.3896 0.5066 0.091 Uiso 1 1 calc R
H56C H 0.7714 0.2522 0.4847 0.091 Uiso 1 1 calc R
C57 C 0.5838(6) 0.7141(15) 0.5786(3) 0.034(4) Uiso 1 1 d .
C58 C 0.5891(6) 0.7749(15) 0.5460(3) 0.036(4) Uiso 1 1 d .
H58 H 0.5705 0.7234 0.5254 0.043 Uiso 1 1 calc R
C59 C 0.6214(6) 0.9107(15) 0.5428(3) 0.038(4) Uiso 1 1 d .
H59 H 0.6235 0.9546 0.5203 0.046 Uiso 1 1 calc R
C60 C 0.6501(6) 0.9802(16) 0.5728(3) 0.043(4) Uiso 1 1 d .
H60 H 0.6723 1.0730 0.5707 0.051 Uiso 1 1 calc R
C61 C 0.6477(6) 0.9206(15) 0.6050(3) 0.038(4) Uiso 1 1 d .
H61 H 0.6686 0.9704 0.6252 0.046 Uiso 1 1 calc R
C62 C 0.6149(5) 0.7865(14) 0.6085(3) 0.029(3) Uiso 1 1 d .
H62 H 0.6134 0.7438 0.6312 0.035 Uiso 1 1 calc R
C63 C 0.8237(6) 0.7602(15) 0.7677(3) 0.038(4) Uiso 1 1 d .
H63 H 0.8374 0.7669 0.7922 0.045 Uiso 1 1 calc R
C64 C 0.7796(6) 0.6589(15) 0.7520(3) 0.039(4) Uiso 1 1 d .
H64 H 0.7574 0.5855 0.7638 0.047 Uiso 1 1 calc R
C65 C 0.7733(6) 0.6823(15) 0.7162(3) 0.037(4) Uiso 1 1 d .
H65 H 0.7470 0.6255 0.6990 0.045 Uiso 1 1 calc R
C66 C 0.8130(5) 0.8062(15) 0.7093(3) 0.032(4) Uiso 1 1 d .
H66 H 0.8169 0.8496 0.6870 0.039 Uiso 1 1 calc R
C67 C 0.8452(6) 0.8518(16) 0.7418(3) 0.040(4) Uiso 1 1 d .
H67 H 0.8759 0.9303 0.7456 0.048 Uiso 1 1 calc R
C68 C 0.9106(6) 0.4925(16) 0.7919(3) 0.045(4) Uiso 1 1 d .
H68 H 0.9111 0.5585 0.8116 0.054 Uiso 1 1 calc R
C69 C 0.9596(6) 0.4661(15) 0.7719(3) 0.042(4) Uiso 1 1 d .
H69 H 1.0000 0.5125 0.7756 0.050 Uiso 1 1 calc R
C70 C 0.9399(6) 0.3627(15) 0.7460(3) 0.038(4) Uiso 1 1 d .
H70 H 0.9643 0.3248 0.7289 0.045 Uiso 1 1 calc R
C71 C 0.8775(6) 0.3221(17) 0.7491(3) 0.053(4) Uiso 1 1 d .
H71 H 0.8519 0.2527 0.7346 0.063 Uiso 1 1 calc R
C72 C 0.8608(7) 0.4012(17) 0.7769(3) 0.053(4) Uiso 1 1 d .
H72 H 0.8207 0.3954 0.7850 0.063 Uiso 1 1 calc R
C73 C 0.8950(5) 0.6462(14) 0.6641(3) 0.023(3) Uiso 1 1 d .
C74 C 0.9343(5) 0.7552(14) 0.6846(3) 0.021(3) Uiso 1 1 d .
C75 C 0.9688(5) 0.7030(14) 0.7170(3) 0.025(3) Uiso 1 1 d .
H3 H 0.9652 0.6006 0.7246 0.030 Uiso 1 1 calc R
C76 C 1.0090(5) 0.8093(14) 0.7377(3) 0.023(3) Uiso 1 1 d .
H76 H 1.0324 0.7749 0.7591 0.027 Uiso 1 1 calc R
C77 C 1.0147(5) 0.9528(14) 0.7283(3) 0.022(3) Uiso 1 1 d .
C78 C 0.9792(5) 1.0072(15) 0.6971(3) 0.027(3) Uiso 1 1 d .
H78 H 0.9819 1.1117 0.6908 0.032 Uiso 1 1 calc R
C79 C 0.9410(5) 0.9100(14) 0.6757(3) 0.027(3) Uiso 1 1 d .
H79 H 0.9186 0.9480 0.6544 0.032 Uiso 1 1 calc R
C80 C 1.0596(5) 1.0659(14) 0.7499(3) 0.034(4) Uiso 1 1 d .
H80A H 1.0349 1.1400 0.7615 0.051 Uiso 1 1 calc R
H80B H 1.0847 1.1197 0.7341 0.051 Uiso 1 1 calc R
H80C H 1.0876 1.0099 0.7677 0.051 Uiso 1 1 calc R
C81 C 0.8694(5) 0.6870(15) 0.6277(3) 0.030(3) Uiso 1 1 d .
C82 C 0.9036(6) 0.7464(14) 0.6033(3) 0.030(3) Uiso 1 1 d .
H82 H 0.9477 0.7590 0.6099 0.036 Uiso 1 1 calc R
C83 C 0.8791(6) 0.7887(15) 0.5705(3) 0.037(4) Uiso 1 1 d .
H83 H 0.9065 0.8262 0.5548 0.045 Uiso 1 1 calc R
C84 C 0.8152(6) 0.7791(15) 0.5589(3) 0.035(4) Uiso 1 1 d .
C85 C 0.7779(6) 0.7201(15) 0.5828(3) 0.038(4) Uiso 1 1 d .
H85 H 0.7338 0.7112 0.5759 0.045 Uiso 1 1 calc R
C86 C 0.8027(6) 0.6743(15) 0.6159(3) 0.036(4) Uiso 1 1 d .
H86 H 0.7757 0.6336 0.6314 0.044 Uiso 1 1 calc R
C87 C 0.7863(6) 0.8263(16) 0.5227(3) 0.046(4) Uiso 1 1 d .
H87A H 0.7741 0.9341 0.5231 0.068 Uiso 1 1 calc R
H87B H 0.7489 0.7639 0.5155 0.068 Uiso 1 1 calc R
H87C H 0.8169 0.8119 0.5061 0.068 Uiso 1 1 calc R
C88 C 0.8580(5) 0.3928(14) 0.6609(3) 0.027(3) Uiso 1 1 d .
C89 C 0.8898(6) 0.3376(15) 0.6343(3) 0.031(3) Uiso 1 1 d .
H89 H 0.9259 0.3911 0.6290 0.037 Uiso 1 1 calc R
C90 C 0.8709(6) 0.2063(16) 0.6150(3) 0.045(4) Uiso 1 1 d .
H90 H 0.8943 0.1707 0.5973 0.054 Uiso 1 1 calc R
C91 C 0.8176(6) 0.1288(16) 0.6222(3) 0.045(4) Uiso 1 1 d .
H91 H 0.8039 0.0398 0.6093 0.054 Uiso 1 1 calc R
C92 C 0.7850(6) 0.1819(16) 0.6480(3) 0.044(4) Uiso 1 1 d .
H92 H 0.7484 0.1285 0.6527 0.053 Uiso 1 1 calc R
C93 C 0.8033(6) 0.3095(16) 0.6673(3) 0.044(4) Uiso 1 1 d .
H93 H 0.7794 0.3428 0.6851 0.052 Uiso 1 1 calc R

loop_
_atom_site_aniso_label
_atom_site_aniso_U_11
_atom_site_aniso_U_22
_atom_site_aniso_U_33
_atom_site_aniso_U_23
_atom_site_aniso_U_13
_atom_site_aniso_U_12
Ti1 0.0029(13) 0.045(2) 0.0354(14) -0.0004(12) 0.0014(10) -0.0023(12)
Ti2 0.0089(13) 0.044(2) 0.0381(15) 0.0032(13) 0.0019(11) 0.0006(12)
Ti3 0.0005(13) 0.047(2) 0.0422(15) -0.0032(13) 0.0027(10) -0.0018(12)

loop_
_atom_type_symbol
_atom_type_description
_atom_type_scat_dispersion_real
_atom_type_scat_dispersion_imag
_atom_type_scat_source
C C 0.0033 0.0016 'International Tables Vol C Tables 4.2.6.8 and 6.1.1.4'
H H 0.0000 0.0000 'International Tables Vol C Tables 4.2.6.8 and 6.1.1.4'
N N 0.0061 0.0033 'International Tables Vol C Tables 4.2.6.8 and 6.1.1.4'
Ti Ti 0.2776 0.4457 'International Tables Vol C Tables 4.2.6.8 and 6.1.1.4'

loop_
_geom_angle_atom_site_label_1
_geom_angle_atom_site_label_2
_geom_angle_atom_site_label_3
_geom_angle
N1 Ti1 C13 78.7(4)
N1 Ti1 C1 143.3(4)
C13 Ti1 C1 106.7(4)
N1 Ti1 C7 133.1(4)
C13 Ti1 C7 121.7(4)
C1 Ti1 C7 75.9(4)
N1 Ti1 C5 120.7(4)
C13 Ti1 C5 137.8(4)
C1 Ti1 C5 34.7(4)
C7 Ti1 C5 74.5(4)
N1 Ti1 C6 129.0(4)
C13 Ti1 C6 88.5(4)
C1 Ti1 C6 87.7(4)
C7 Ti1 C6 33.4(4)
C5 Ti1 C6 101.8(4)
N1 Ti1 C8 100.3(4)
C13 Ti1 C8 133.5(4)
C1 Ti1 C8 101.0(4)
C7 Ti1 C8 33.8(4)
C5 Ti1 C8 83.0(4)
C6 Ti1 C8 55.8(5)
N1 Ti1 C4 89.7(4)
C13 Ti1 C4 124.4(4)
C1 Ti1 C4 56.7(4)
C7 Ti1 C4 105.8(4)
C5 Ti1 C4 33.7(3)
C6 Ti1 C4 135.5(4)
C8 Ti1 C4 101.9(4)
N1 Ti1 C2 117.3(4)
C13 Ti1 C2 81.4(4)
C1 Ti1 C2 33.5(3)
C7 Ti1 C2 107.9(4)
C5 Ti1 C2 56.5(4)
C6 Ti1 C2 108.9(5)
C8 Ti1 C2 134.3(4)
C4 Ti1 C2 56.3(4)
N1 Ti1 C3 88.1(4)
C13 Ti1 C3 90.8(4)
C1 Ti1 C3 56.0(4)
C7 Ti1 C3 128.7(4)
C5 Ti1 C3 56.3(4)
C6 Ti1 C3 141.7(4)
C8 Ti1 C3 135.7(4)
C4 Ti1 C3 34.2(4)
C2 Ti1 C3 33.5(3)
N1 Ti1 C10 96.4(4)
C13 Ti1 C10 79.0(4)
C1 Ti1 C10 120.3(4)
C7 Ti1 C10 54.4(4)
C5 Ti1 C10 128.9(4)
C6 Ti1 C10 32.7(4)
C8 Ti1 C10 54.8(4)
C4 Ti1 C10 156.6(4)
C2 Ti1 C10 136.4(4)
C3 Ti1 C10 167.7(4)
N1 Ti1 C9 79.6(4)
C13 Ti1 C9 103.6(4)
C1 Ti1 C9 131.2(4)
C7 Ti1 C9 55.6(4)
C5 Ti1 C9 116.0(4)
C6 Ti1 C9 55.7(5)
C8 Ti1 C9 33.4(3)
C4 Ti1 C9 127.6(4)
C2 Ti1 C9 163.1(4)
C3 Ti1 C9 158.7(4)
C10 Ti1 C9 33.4(4)
C11 N1 C26 117.5(9)
C11 N1 Ti1 103.1(7)
C26 N1 Ti1 139.3(8)
C2 C1 C5 108.3(10)
C2 C1 Ti1 75.0(7)
C5 C1 Ti1 73.1(7)
C2 C1 H1A 125.9
C5 C1 H1A 125.9
Ti1 C1 H1A 118.0
C1 C2 C3 108.8(11)
C1 C2 Ti1 71.5(7)
C3 C2 Ti1 74.7(7)
C1 C2 H2A 125.6
C3 C2 H2A 125.6
Ti1 C2 H2A 120.0
C2 C3 C4 107.2(10)
C2 C3 Ti1 71.9(7)
C4 C3 Ti1 71.4(7)
C2 C3 H3A 126.4
C4 C3 H3A 126.4
Ti1 C3 H3A 122.1
C5 C4 C3 107.9(10)
C5 C4 Ti1 72.1(6)
C3 C4 Ti1 74.4(7)
C5 C4 H4 126.0
C3 C4 H4 126.0
Ti1 C4 H4 119.3
C4 C5 C1 107.8(10)
C4 C5 Ti1 74.2(6)
C1 C5 Ti1 72.1(6)
C4 C5 H5 126.1
C1 C5 H5 126.1
Ti1 C5 H5 119.4
C10 C6 C7 107.8(14)
C10 C6 Ti1 76.3(8)
C7 C6 Ti1 72.5(8)
C10 C6 H6 126.1
C7 C6 H6 126.1
Ti1 C6 H6 117.1
C6 C7 C8 108.9(12)
C6 C7 Ti1 74.1(8)
C8 C7 Ti1 74.1(7)
C6 C7 H7 125.6
C8 C7 H7 125.6
Ti1 C7 H7 118.1
C7 C8 C9 108.7(12)
C7 C8 Ti1 72.1(8)
C9 C8 Ti1 76.7(7)
C7 C8 H8 125.7
C9 C8 H8 125.7
Ti1 C8 H8 117.4
C8 C9 C10 104.6(12)
C8 C9 Ti1 69.9(7)
C10 C9 Ti1 72.3(8)
C8 C9 H9 127.7
C10 C9 H9 127.7
Ti1 C9 H9 122.0
C6 C10 C9 110.0(12)
C6 C10 Ti1 71.0(8)
C9 C10 Ti1 74.3(8)
C6 C10 H10 125.0
C9 C10 H10 125.0
Ti1 C10 H10 121.2
N1 C11 C12 119.9(10)
N1 C11 C19 122.2(10)
C12 C11 C19 116.8(11)
N1 C11 Ti1 47.6(5)
C12 C11 Ti1 77.5(6)
C19 C11 Ti1 145.0(8)
C17 C12 C13 114.9(11)
C17 C12 C11 126.9(11)
C13 C12 C11 117.8(11)
C12 C13 C14 121.2(12)
C12 C13 Ti1 89.6(7)
C14 C13 Ti1 125.4(7)
C12 C13 H1 119.4
C14 C13 H1 119.4
Ti1 C13 H1 54.3
C15 C14 C13 120.9(12)
C15 C14 H14 119.5
C13 C14 H14 119.5
C14 C15 C16 119.2(12)
C14 C15 C18 122.2(12)
C16 C15 C18 118.5(12)
C17 C16 C15 118.7(12)
C17 C16 H16 120.6
C15 C16 H16 120.6
C16 C17 C12 125.0(11)
C16 C17 H17 117.5
C12 C17 H17 117.5
C15 C18 H18A 109.5
C15 C18 H18B 109.5
H18A C18 H18B 109.5
C15 C18 H18C 109.5
H18A C18 H18C 109.5
H18B C18 H18C 109.5
C20 C19 C24 116.4(11)
C20 C19 C11 124.5(10)
C24 C19 C11 119.1(10)
C21 C20 C19 121.8(11)
C21 C20 H20 119.1
C19 C20 H20 119.1
C20 C21 C22 121.3(11)
C20 C21 H21 119.4
C22 C21 H21 119.4
C23 C22 C21 116.7(11)
C23 C22 C25 123.1(11)
C21 C22 C25 120.0(10)
C22 C23 C24 123.7(12)
C22 C23 H23 118.2
C24 C23 H23 118.2
C23 C24 C19 120.1(11)
C23 C24 H24 120.0
C19 C24 H24 120.0
C22 C25 H25A 109.5
C22 C25 H25B 109.5
H25A C25 H25B 109.5
C22 C25 H25C 109.5
H25A C25 H25C 109.5
H25B C25 H25C 109.5
C27 C26 N1 124.1(10)
C27 C26 C31 117.8(11)
N1 C26 C31 118.1(10)
C28 C27 C26 122.2(12)
C28 C27 H27 118.9
C26 C27 H27 118.9
C27 C28 C29 120.1(12)
C27 C28 H28 120.0
C29 C28 H28 120.0
C30 C29 C28 118.8(13)
C30 C29 H29 120.6
C28 C29 H29 120.6
C29 C30 C31 121.8(12)
C29 C30 H30 119.1
C31 C30 H30 119.1
C30 C31 C26 119.4(11)
C30 C31 H31 120.3
C26 C31 H31 120.3
N2 Ti2 C44 78.6(4)
N2 Ti2 C34 89.1(4)
C44 Ti2 C34 125.8(4)
N2 Ti2 C38 137.3(4)
C44 Ti2 C38 111.1(4)
C34 Ti2 C38 113.1(4)
N2 Ti2 C39 118.5(4)
C44 Ti2 C39 80.3(4)
C34 Ti2 C39 146.9(4)
C38 Ti2 C39 34.0(4)
N2 Ti2 C33 121.7(4)
C44 Ti2 C33 137.6(5)
C34 Ti2 C33 34.6(4)
C38 Ti2 C33 80.1(4)
C39 Ti2 C33 112.7(4)
N2 Ti2 C32 141.4(4)
C44 Ti2 C32 106.3(4)
C34 Ti2 C32 56.4(4)
C38 Ti2 C32 77.9(4)
C39 Ti2 C32 99.9(4)
C33 Ti2 C32 33.8(4)
N2 Ti2 C37 110.3(4)
C44 Ti2 C37 134.0(4)
C34 Ti2 C37 99.9(4)
C38 Ti2 C37 33.3(4)
C39 Ti2 C37 55.3(4)
C33 Ti2 C37 77.6(4)
C32 Ti2 C37 93.8(4)
N2 Ti2 C36 115.7(4)
C44 Ti2 C36 82.0(4)
C34 Ti2 C36 56.4(4)
C38 Ti2 C36 106.9(4)
C39 Ti2 C36 117.4(4)
C33 Ti2 C36 55.8(4)
C32 Ti2 C36 32.7(3)
C37 Ti2 C36 126.5(4)
N2 Ti2 C35 87.0(4)
C44 Ti2 C35 93.5(4)
C34 Ti2 C35 32.7(4)
C38 Ti2 C35 131.5(4)
C39 Ti2 C35 151.4(4)
C33 Ti2 C35 55.2(4)
C32 Ti2 C35 54.8(4)
C37 Ti2 C35 131.0(4)
C36 Ti2 C35 34.1(4)
N2 Ti2 C40 86.3(4)
C44 Ti2 C40 82.0(4)
C34 Ti2 C40 150.2(5)
C38 Ti2 C40 56.0(4)
C39 Ti2 C40 33.7(4)
C33 Ti2 C40 131.6(4)
C32 Ti2 C40 132.2(4)
C37 Ti2 C40 54.9(4)
C36 Ti2 C40 149.4(4)
C35 Ti2 C40 172.5(4)
N2 Ti2 C41 82.8(4)
C44 Ti2 C41 112.7(4)
C34 Ti2 C41 117.8(4)
C38 Ti2 C41 54.8(4)
C39 Ti2 C41 54.6(4)
C33 Ti2 C41 107.0(4)
C32 Ti2 C41 126.4(4)
C37 Ti2 C41 32.7(4)
C36 Ti2 C41 159.1(4)
C35 Ti2 C41 149.1(4)
C40 Ti2 C41 32.4(4)
N3 Ti3 C75 77.1(4)
N3 Ti3 C65 87.8(4)
C75 Ti3 C65 124.3(4)
N3 Ti3 C64 118.8(4)
C75 Ti3 C64 139.3(5)
C65 Ti3 C64 33.6(4)
N3 Ti3 C70 84.3(4)
C75 Ti3 C70 86.6(4)
C65 Ti3 C70 145.3(5)
C64 Ti3 C70 129.7(5)
N3 Ti3 C63 140.6(4)
C75 Ti3 C63 110.0(4)
C65 Ti3 C63 55.6(4)
C64 Ti3 C63 33.4(4)
C70 Ti3 C63 133.6(4)
N3 Ti3 C71 88.6(4)
C75 Ti3 C71 120.2(4)
C65 Ti3 C71 112.4(5)
C64 Ti3 C71 98.5(5)
C70 Ti3 C71 33.9(4)
C63 Ti3 C71 116.7(4)
N3 Ti3 C72 119.9(4)
C75 Ti3 C72 132.0(4)
C65 Ti3 C72 102.1(5)
C64 Ti3 C72 75.5(5)
C70 Ti3 C72 54.8(5)
C63 Ti3 C72 85.0(5)
C71 Ti3 C72 32.7(4)
N3 Ti3 C69 112.3(4)
C75 Ti3 C69 77.1(4)
C65 Ti3 C69 154.6(4)
C64 Ti3 C69 121.5(4)
C70 Ti3 C69 33.0(4)
C63 Ti3 C69 106.9(4)
C71 Ti3 C69 55.5(5)
C72 Ti3 C69 54.9(5)
N3 Ti3 C68 139.4(4)
C75 Ti3 C68 103.0(4)
C65 Ti3 C68 121.3(4)
C64 Ti3 C68 88.0(4)
C70 Ti3 C68 55.4(4)
C63 Ti3 C68 78.4(4)
C71 Ti3 C68 55.7(5)
C72 Ti3 C68 33.5(4)
C69 Ti3 C68 33.4(4)
N3 Ti3 C67 116.2(4)
C75 Ti3 C67 83.5(4)
C65 Ti3 C67 56.0(4)
C64 Ti3 C67 55.8(4)
C70 Ti3 C67 154.3(4)
C63 Ti3 C67 33.4(4)
C71 Ti3 C67 150.1(4)
C72 Ti3 C67 118.1(4)
C69 Ti3 C67 121.3(4)
C68 Ti3 C67 104.0(4)
N3 Ti3 C66 86.7(4)
C75 Ti3 C66 90.9(4)
C65 Ti3 C66 34.3(4)
C64 Ti3 C66 55.9(4)
C70 Ti3 C66 171.0(4)
C63 Ti3 C66 55.3(4)
C71 Ti3 C66 146.4(5)
C72 Ti3 C66 131.4(4)
C69 Ti3 C66 154.0(4)
C68 Ti3 C66 133.6(4)
C67 Ti3 C66 33.2(4)
C42 N2 C57 120.8(9)
C42 N2 Ti2 104.1(7)
C57 N2 Ti2 134.7(8)
C73 N3 C88 117.5(9)
C73 N3 Ti3 105.4(7)
C88 N3 Ti3 136.8(8)
C36 C32 C33 110.1(12)
C36 C32 Ti2 74.3(7)
C33 C32 Ti2 73.0(7)
C36 C32 H32 124.9
C33 C32 H32 124.9
Ti2 C32 H32 119.4
C32 C33 C34 106.5(11)
C32 C33 Ti2 73.3(7)
C34 C33 Ti2 71.8(7)
C32 C33 H33 126.7
C34 C33 H33 126.7
Ti2 C33 H33 120.1
C35 C34 C33 107.3(12)
C35 C34 Ti2 75.5(7)
C33 C34 Ti2 73.5(7)
C35 C34 H34 126.4
C33 C34 H34 126.4
Ti2 C34 H34 116.7
C34 C35 C36 109.7(11)
C34 C35 Ti2 71.7(8)
C36 C35 Ti2 72.7(7)
C34 C35 H35 125.2
C36 C35 H35 125.2
Ti2 C35 H35 122.0
C32 C36 C35 106.3(12)
C32 C36 Ti2 73.0(8)
C35 C36 Ti2 73.1(7)
C32 C36 H36 126.9
C35 C36 H36 126.9
Ti2 C36 H36 119.1
C41 C37 C38 108.5(12)
C41 C37 Ti2 75.7(7)
C38 C37 Ti2 72.0(8)
C41 C37 H37 125.7
C38 C37 H37 125.7
Ti2 C37 H37 118.5
C37 C38 C39 107.3(12)
C37 C38 Ti2 74.7(7)
C39 C38 Ti2 73.3(7)
C37 C38 H38 126.4
C39 C38 H38 126.4
Ti2 C38 H38 117.7
C38 C39 C40 108.0(12)
C38 C39 Ti2 72.7(7)
C40 C39 Ti2 75.0(7)
C38 C39 H39 126.0
C40 C39 H39 126.0
Ti2 C39 H39 118.2
C41 C40 C39 107.0(11)
C41 C40 Ti2 74.9(8)
C39 C40 Ti2 71.2(7)
C41 C40 H40 126.5
C39 C40 H40 126.5
Ti2 C40 H40 119.3
C40 C41 C37 109.3(12)
C40 C41 Ti2 72.7(8)
C37 C41 Ti2 71.7(8)
C40 C41 H41 125.4
C37 C41 H41 125.4
Ti2 C41 H41 121.9
N2 C42 C43 120.1(10)
N2 C42 C50 121.0(10)
C43 C42 C50 118.0(11)
N2 C42 Ti2 47.0(5)
C43 C42 Ti2 77.2(6)
C50 C42 Ti2 147.5(8)
C48 C43 C42 126.2(12)
C48 C43 C44 117.3(11)
C42 C43 C44 116.3(11)
C45 C44 C43 117.2(12)
C45 C44 Ti2 126.9(7)
C43 C44 Ti2 89.4(7)
C45 C44 H2 121.4
C43 C44 H2 121.4
Ti2 C44 H2 55.5
C46 C45 C44 123.7(12)
C46 C45 H45 118.2
C44 C45 H45 118.2
C45 C46 C47 118.8(12)
C45 C46 C49 123.7(11)
C47 C46 C49 117.4(11)
C48 C47 C46 119.4(13)
C48 C47 H47 120.3
C46 C47 H47 120.3
C47 C48 C43 123.5(12)
C47 C48 H48 118.2
C43 C48 H48 118.2
C46 C49 H49A 109.5
C46 C49 H49B 109.5
H49A C49 H49B 109.5
C46 C49 H49C 109.5
H49A C49 H49C 109.5
H49B C49 H49C 109.5
C51 C50 C55 118.4(11)
C51 C50 C42 122.1(10)
C55 C50 C42 119.5(10)
C50 C51 C52 121.7(12)
C50 C51 H51 119.1
C52 C51 H51 119.1
C53 C52 C51 118.1(12)
C53 C52 H52 120.9
C51 C52 H52 120.9
C54 C53 C52 121.7(12)
C54 C53 C56 120.4(12)
C52 C53 C56 117.9(11)
C53 C54 C55 119.0(12)
C53 C54 H54 120.5
C55 C54 H54 120.5
C50 C55 C54 121.0(11)
C50 C55 H55 119.5
C54 C55 H55 119.5
C53 C56 H56A 109.5
C53 C56 H56B 109.5
H56A C56 H56B 109.5
C53 C56 H56C 109.5
H56A C56 H56C 109.5
H56B C56 H56C 109.5
C58 C57 C62 118.8(12)
C58 C57 N2 122.2(11)
C62 C57 N2 118.9(10)
C57 C58 C59 120.8(12)
C57 C58 H58 119.6
C59 C58 H58 119.6
C60 C59 C58 118.7(12)
C60 C59 H59 120.7
C58 C59 H59 120.7
C61 C60 C59 121.8(14)
C61 C60 H60 119.1
C59 C60 H60 119.1
C60 C61 C62 120.0(12)
C60 C61 H61 120.0
C62 C61 H61 120.0
C61 C62 C57 119.7(11)
C61 C62 H62 120.1
C57 C62 H62 120.1
C64 C63 C67 109.3(12)
C64 C63 Ti3 72.4(7)
C67 C63 Ti3 75.1(7)
C64 C63 H63 125.3
C67 C63 H63 125.3
Ti3 C63 H63 119.0
C65 C64 C63 108.2(12)
C65 C64 Ti3 72.9(7)
C63 C64 Ti3 74.2(7)
C65 C64 H64 125.9
C63 C64 H64 125.9
Ti3 C64 H64 118.9
C64 C65 C66 108.3(12)
C64 C65 Ti3 73.5(7)
C66 C65 Ti3 76.0(7)
C64 C65 H65 125.8
C66 C65 H65 125.8
Ti3 C65 H65 116.7
C67 C66 C65 106.8(11)
C67 C66 Ti3 73.3(7)
C65 C66 Ti3 69.8(7)
C67 C66 H66 126.6
C65 C66 H66 126.6
Ti3 C66 H66 122.0
C63 C67 C66 107.2(12)
C63 C67 Ti3 71.5(8)
C66 C67 Ti3 73.5(8)
C63 C67 H67 126.4
C66 C67 H67 126.4
Ti3 C67 H67 120.5
C69 C68 C72 105.4(12)
C69 C68 Ti3 72.4(7)
C72 C68 Ti3 72.0(8)
C69 C68 H68 127.3
C72 C68 H68 127.3
Ti3 C68 H68 120.3
C70 C69 C68 109.0(12)
C70 C69 Ti3 73.1(7)
C68 C69 Ti3 74.2(7)
C70 C69 H69 125.5
C68 C69 H69 125.5
Ti3 C69 H69 119.1
C69 C70 C71 108.3(12)
C69 C70 Ti3 74.0(8)
C71 C70 Ti3 73.1(8)
C69 C70 H70 125.9
C71 C70 H70 125.9
Ti3 C70 H70 118.9
C72 C71 C70 106.7(13)
C72 C71 Ti3 73.7(9)
C70 C71 Ti3 72.9(8)
C72 C71 H71 126.6
C70 C71 H71 126.6
Ti3 C71 H71 118.8
C71 C72 C68 110.6(13)
C71 C72 Ti3 73.6(8)
C68 C72 Ti3 74.4(8)
C71 C72 H72 124.7
C68 C72 H72 124.7
Ti3 C72 H72 118.9
N3 C73 C74 117.3(10)
N3 C73 C81 123.7(10)
C74 C73 C81 118.4(11)
C79 C74 C73 125.3(10)
C79 C74 C75 117.3(10)
C73 C74 C75 117.4(11)
C76 C75 C74 118.4(11)
C76 C75 Ti3 126.8(7)
C74 C75 Ti3 90.2(7)
C76 C75 H3 120.8
C74 C75 H3 120.8
Ti3 C75 H3 54.0
C77 C76 C75 122.6(11)
C77 C76 H76 118.7
C75 C76 H76 118.7
C76 C77 C78 119.6(11)
C76 C77 C80 122.7(10)
C78 C77 C80 117.7(11)
C79 C78 C77 120.5(12)
C79 C78 H78 119.7
C77 C78 H78 119.7
C78 C79 C74 121.5(11)
C78 C79 H79 119.2
C74 C79 H79 119.2
C77 C80 H80A 109.5
C77 C80 H80B 109.5
H80A C80 H80B 109.5
C77 C80 H80C 109.5
H80A C80 H80C 109.5
H80B C80 H80C 109.5
C82 C81 C86 114.5(11)
C82 C81 C73 125.0(11)
C86 C81 C73 120.4(10)
C83 C82 C81 124.3(12)
C83 C82 H82 117.9
C81 C82 H82 117.9
C82 C83 C84 122.1(12)
C82 C83 H83 118.9
C84 C83 H83 118.9
C83 C84 C85 116.0(11)
C83 C84 C87 123.5(11)
C85 C84 C87 120.5(11)
C86 C85 C84 122.2(12)
C86 C85 H85 118.9
C84 C85 H85 118.9
C85 C86 C81 120.9(11)
C85 C86 H86 119.5
C81 C86 H86 119.5
C84 C87 H87A 109.5
C84 C87 H87B 109.5
H87A C87 H87B 109.5
C84 C87 H87C 109.5
H87A C87 H87C 109.5
H87B C87 H87C 109.5
C89 C88 N3 123.9(11)
C89 C88 C93 116.2(12)
N3 C88 C93 119.9(10)
C88 C89 C90 122.7(12)
C88 C89 H89 118.7
C90 C89 H89 118.7
C91 C90 C89 119.2(12)
C91 C90 H90 120.4
C89 C90 H90 120.4
C92 C91 C90 119.2(14)
C92 C91 H91 120.4
C90 C91 H91 120.4
C91 C92 C93 122.3(13)
C91 C92 H92 118.9
C93 C92 H92 118.9
C92 C93 C88 120.4(12)
C92 C93 H93 119.8
C88 C93 H93 119.8

loop_
_geom_bond_atom_site_label_1
_geom_bond_atom_site_label_2
_geom_bond_distance
Ti1 N1 2.028(9)
Ti1 C13 2.372(11)
Ti1 C1 2.374(11)
Ti1 C7 2.377(12)
Ti1 C5 2.387(11)
Ti1 C6 2.396(13)
Ti1 C8 2.402(12)
Ti1 C4 2.414(11)
Ti1 C2 2.418(13)
Ti1 C3 2.453(12)
Ti1 C10 2.462(14)
Ti1 C9 2.489(14)
N1 C11 1.339(13)
N1 C26 1.397(13)
C1 C2 1.383(14)
C1 C5 1.421(15)
C1 H1A 0.9500
C2 C3 1.403(15)
C2 H2A 0.9500
C3 C4 1.430(15)
C3 H3A 0.9500
C4 C5 1.393(14)
C4 H4 0.9500
C5 H5 0.9500
C6 C10 1.367(16)
C6 C7 1.370(16)
C6 H6 0.9500
C7 C8 1.390(16)
C7 H7 0.9500
C8 C9 1.406(15)
C8 H8 0.9500
C9 C10 1.422(17)
C9 H9 0.9500
C10 H10 0.9500
C11 C12 1.453(15)
C11 C19 1.500(15)
C12 C17 1.401(15)
C12 C13 1.410(14)
C13 C14 1.456(16)
C13 H1 0.9500
C14 C15 1.339(16)
C14 H14 0.9500
C15 C16 1.440(15)
C15 C18 1.522(17)
C16 C17 1.376(15)
C16 H16 0.9500
C17 H17 0.9500
C18 H18A 0.9800
C18 H18B 0.9800
C18 H18C 0.9800
C19 C20 1.391(14)
C19 C24 1.414(15)
C20 C21 1.374(15)
C20 H20 0.9500
C21 C22 1.399(15)
C21 H21 0.9500
C22 C23 1.353(14)
C22 C25 1.520(15)
C23 C24 1.372(15)
C23 H23 0.9500
C24 H24 0.9500
C25 H25A 0.9800
C25 H25B 0.9800
C25 H25C 0.9800
C26 C27 1.374(14)
C26 C31 1.420(15)
C27 C28 1.364(16)
C27 H27 0.9500
C28 C29 1.404(16)
C28 H28 0.9500
C29 C30 1.358(14)
C29 H29 0.9500
C30 C31 1.388(16)
C30 H30 0.9500
C31 H31 0.9500
Ti2 N2 2.046(9)
Ti2 C44 2.372(11)
Ti2 C34 2.392(12)
Ti2 C38 2.393(12)
Ti2 C39 2.400(12)
Ti2 C33 2.414(12)
Ti2 C32 2.418(12)
Ti2 C37 2.427(13)
Ti2 C36 2.434(13)
Ti2 C35 2.439(13)
Ti2 C40 2.449(13)
Ti2 C41 2.477(13)
Ti3 N3 2.057(8)
Ti3 C75 2.362(11)
Ti3 C65 2.375(12)
Ti3 C64 2.383(12)
Ti3 C70 2.406(13)
Ti3 C63 2.406(12)
Ti3 C71 2.408(15)
Ti3 C72 2.409(14)
Ti3 C69 2.417(13)
Ti3 C68 2.440(12)
Ti3 C67 2.453(13)
Ti3 C66 2.455(12)
N2 C42 1.353(14)
N2 C57 1.418(15)
N3 C73 1.364(13)
N3 C88 1.392(14)
C32 C36 1.365(15)
C32 C33 1.404(16)
C32 H32 0.9500
C33 C34 1.431(15)
C33 H33 0.9500
C34 C35 1.362(16)
C34 H34 0.9500
C35 C36 1.430(15)
C35 H35 0.9500
C36 H36 0.9500
C37 C41 1.380(15)
C37 C38 1.383(16)
C37 H37 0.9500
C38 C39 1.402(15)
C38 H38 0.9500
C39 C40 1.408(16)
C39 H39 0.9500
C40 C41 1.375(15)
C40 H40 0.9500
C41 H41 0.9500
C42 C43 1.441(16)
C42 C50 1.513(15)
C43 C48 1.391(16)
C43 C44 1.469(15)
C44 C45 1.427(15)
C44 H2 0.9500
C45 C46 1.335(15)
C45 H45 0.9500
C46 C47 1.445(15)
C46 C49 1.527(16)
C47 C48 1.368(15)
C47 H47 0.9500
C48 H48 0.9500
C49 H49A 0.9800
C49 H49B 0.9800
C49 H49C 0.9800
C50 C51 1.362(14)
C50 C55 1.393(15)
C51 C52 1.421(15)
C51 H51 0.9500
C52 C53 1.391(16)
C52 H52 0.9500
C53 C54 1.353(14)
C53 C56 1.540(16)
C54 C55 1.421(15)
C54 H54 0.9500
C55 H55 0.9500
C56 H56A 0.9800
C56 H56B 0.9800
C56 H56C 0.9800
C57 C58 1.375(15)
C57 C62 1.402(15)
C58 C59 1.390(16)
C58 H58 0.9500
C59 C60 1.373(15)
C59 H59 0.9500
C60 C61 1.347(15)
C60 H60 0.9500
C61 C62 1.385(16)
C61 H61 0.9500
C62 H62 0.9500
C63 C64 1.376(16)
C63 C67 1.399(16)
C63 H63 0.9500
C64 C65 1.376(14)
C64 H64 0.9500
C65 C66 1.424(16)
C65 H65 0.9500
C66 C67 1.402(15)
C66 H66 0.9500
C67 H67 0.9500
C68 C69 1.398(15)
C68 C72 1.398(17)
C68 H68 0.9500
C69 C70 1.369(16)
C69 H69 0.9500
C70 C71 1.404(16)
C70 H70 0.9500
C71 C72 1.356(16)
C71 H71 0.9500
C72 H72 0.9500
C73 C74 1.436(15)
C73 C81 1.477(14)
C74 C79 1.411(15)
C74 C75 1.437(14)
C75 C76 1.435(15)
C75 H3 0.9500
C76 C77 1.318(15)
C76 H76 0.9500
C77 C78 1.415(14)
C77 C80 1.544(15)
C78 C79 1.376(14)
C78 H78 0.9500
C79 H79 0.9500
C80 H80A 0.9800
C80 H80B 0.9800
C80 H80C 0.9800
C81 C82 1.362(14)
C81 C86 1.446(15)
C82 C83 1.351(14)
C82 H82 0.9500
C83 C84 1.385(15)
C83 H83 0.9500
C84 C85 1.392(15)
C84 C87 1.499(15)
C85 C86 1.371(15)
C85 H85 0.9500
C86 H86 0.9500
C87 H87A 0.9800
C87 H87B 0.9800
C87 H87C 0.9800
C88 C89 1.384(14)
C88 C93 1.429(16)
C89 C90 1.399(16)
C89 H89 0.9500
C90 C91 1.386(16)
C90 H90 0.9500
C91 C92 1.363(15)
C91 H91 0.9500
C92 C93 1.371(17)
C92 H92 0.9500
C93 H93 0.9500

loop_
_geom_torsion_atom_site_label_1
_geom_torsion_atom_site_label_2
_geom_torsion_atom_site_label_3
_geom_torsion_atom_site_label_4
_geom_torsion
C13 Ti1 N1 C11 -41.0(7)
C1 Ti1 N1 C11 61.9(10)
C7 Ti1 N1 C11 -164.0(7)
C5 Ti1 N1 C11 98.5(8)
C6 Ti1 N1 C11 -119.6(8)
C8 Ti1 N1 C11 -173.6(7)
C4 Ti1 N1 C11 84.3(7)
C2 Ti1 N1 C11 33.1(8)
C3 Ti1 N1 C11 50.2(7)
C10 Ti1 N1 C11 -118.3(7)
C9 Ti1 N1 C11 -147.3(7)
C13 Ti1 N1 C26 142.8(12)
C1 Ti1 N1 C26 -114.4(12)
C7 Ti1 N1 C26 19.7(14)
C5 Ti1 N1 C26 -77.8(12)
C6 Ti1 N1 C26 64.1(13)
C8 Ti1 N1 C26 10.1(12)
C4 Ti1 N1 C26 -92.0(12)
C2 Ti1 N1 C26 -143.2(11)
C3 Ti1 N1 C26 -126.1(11)
C10 Ti1 N1 C26 65.4(12)
C9 Ti1 N1 C26 36.4(11)
N1 Ti1 C1 C2 -50.7(10)
C13 Ti1 C1 C2 42.7(8)
C7 Ti1 C1 C2 162.0(8)
C5 Ti1 C1 C2 -114.9(10)
C6 Ti1 C1 C2 130.5(8)
C8 Ti1 C1 C2 -175.1(7)
C4 Ti1 C1 C2 -77.9(7)
C3 Ti1 C1 C2 -36.6(7)
C10 Ti1 C1 C2 129.5(7)
C9 Ti1 C1 C2 168.8(7)
N1 Ti1 C1 C5 64.2(9)
C13 Ti1 C1 C5 157.6(7)
C7 Ti1 C1 C5 -83.1(7)
C6 Ti1 C1 C5 -114.7(7)
C8 Ti1 C1 C5 -60.2(7)
C4 Ti1 C1 C5 37.0(6)
C2 Ti1 C1 C5 114.9(10)
C3 Ti1 C1 C5 78.3(7)
C10 Ti1 C1 C5 -115.6(7)
C9 Ti1 C1 C5 -76.3(8)
C5 C1 C2 C3 -0.3(14)
Ti1 C1 C2 C3 65.8(8)
C5 C1 C2 Ti1 -66.1(8)
N1 Ti1 C2 C1 148.6(7)
C13 Ti1 C2 C1 -138.9(7)
C7 Ti1 C2 C1 -18.3(8)
C5 Ti1 C2 C1 38.3(6)
C6 Ti1 C2 C1 -53.5(8)
C8 Ti1 C2 C1 6.8(10)
C4 Ti1 C2 C1 79.1(7)
C3 Ti1 C2 C1 116.4(10)
C10 Ti1 C2 C1 -75.0(9)
C9 Ti1 C2 C1 -30.1(18)
N1 Ti1 C2 C3 32.2(8)
C13 Ti1 C2 C3 104.6(7)
C1 Ti1 C2 C3 -116.4(10)
C7 Ti1 C2 C3 -134.7(7)
C5 Ti1 C2 C3 -78.1(7)
C6 Ti1 C2 C3 -169.9(7)
C8 Ti1 C2 C3 -109.6(8)
C4 Ti1 C2 C3 -37.3(6)
C10 Ti1 C2 C3 168.6(7)
C9 Ti1 C2 C3 -146.5(13)
C1 C2 C3 C4 -0.7(14)
Ti1 C2 C3 C4 63.1(8)
C1 C2 C3 Ti1 -63.8(9)
N1 Ti1 C3 C2 -151.7(7)
C13 Ti1 C3 C2 -73.1(7)
C1 Ti1 C3 C2 36.7(6)
C7 Ti1 C3 C2 60.1(9)
C5 Ti1 C3 C2 78.8(7)
C6 Ti1 C3 C2 15.5(10)
C8 Ti1 C3 C2 105.4(8)
C4 Ti1 C3 C2 116.0(10)
C10 Ti1 C3 C2 -40(2)
C9 Ti1 C3 C2 153.7(10)
N1 Ti1 C3 C4 92.3(7)
C13 Ti1 C3 C4 170.9(7)
C1 Ti1 C3 C4 -79.3(7)
C7 Ti1 C3 C4 -56.0(8)
C5 Ti1 C3 C4 -37.2(6)
C6 Ti1 C3 C4 -100.5(9)
C8 Ti1 C3 C4 -10.6(9)
C2 Ti1 C3 C4 -116.0(10)
C10 Ti1 C3 C4 -155.8(17)
C9 Ti1 C3 C4 37.7(13)
C2 C3 C4 C5 1.4(13)
Ti1 C3 C4 C5 64.8(8)
C2 C3 C4 Ti1 -63.4(8)
N1 Ti1 C4 C5 157.7(7)
C13 Ti1 C4 C5 -126.3(7)
C1 Ti1 C4 C5 -38.1(7)
C7 Ti1 C4 C5 22.6(8)
C6 Ti1 C4 C5 4.4(10)
C8 Ti1 C4 C5 57.2(7)
C2 Ti1 C4 C5 -78.6(7)
C3 Ti1 C4 C5 -115.2(10)
C10 Ti1 C4 C5 52.1(14)
C9 Ti1 C4 C5 81.1(8)
N1 Ti1 C4 C3 -87.1(7)
C13 Ti1 C4 C3 -11.1(8)
C1 Ti1 C4 C3 77.1(7)
C7 Ti1 C4 C3 137.8(7)
C5 Ti1 C4 C3 115.2(10)
C6 Ti1 C4 C3 119.6(8)
C8 Ti1 C4 C3 172.4(7)
C2 Ti1 C4 C3 36.6(6)
C10 Ti1 C4 C3 167.3(10)
C9 Ti1 C4 C3 -163.7(6)
C3 C4 C5 C1 -1.6(13)
Ti1 C4 C5 C1 64.8(8)
C3 C4 C5 Ti1 -66.4(8)
C2 C1 C5 C4 1.1(13)
Ti1 C1 C5 C4 -66.2(8)
C2 C1 C5 Ti1 67.3(8)
N1 Ti1 C5 C4 -26.1(9)
C13 Ti1 C5 C4 82.2(9)
C1 Ti1 C5 C4 115.1(10)
C7 Ti1 C5 C4 -157.4(8)
C6 Ti1 C5 C4 -176.8(8)
C8 Ti1 C5 C4 -124.0(7)
C2 Ti1 C5 C4 78.1(8)
C3 Ti1 C5 C4 37.7(7)
C10 Ti1 C5 C4 -156.3(7)
C9 Ti1 C5 C4 -119.4(7)
N1 Ti1 C5 C1 -141.2(7)
C13 Ti1 C5 C1 -33.0(9)
C7 Ti1 C5 C1 87.5(7)
C6 Ti1 C5 C1 68.1(8)
C8 Ti1 C5 C1 120.9(7)
C4 Ti1 C5 C1 -115.1(10)
C2 Ti1 C5 C1 -37.0(6)
C3 Ti1 C5 C1 -77.5(7)
C10 Ti1 C5 C1 88.6(8)
C9 Ti1 C5 C1 125.5(7)
N1 Ti1 C6 C10 2.4(11)
C13 Ti1 C6 C10 -71.7(9)
C1 Ti1 C6 C10 -178.5(9)
C7 Ti1 C6 C10 114.0(13)
C5 Ti1 C6 C10 149.6(8)
C8 Ti1 C6 C10 76.6(9)
C4 Ti1 C6 C10 147.1(8)
C2 Ti1 C6 C10 -152.1(8)
C3 Ti1 C6 C10 -161.0(8)
C9 Ti1 C6 C10 36.0(8)
N1 Ti1 C6 C7 -111.6(8)
C13 Ti1 C6 C7 174.4(9)
C1 Ti1 C6 C7 67.5(8)
C5 Ti1 C6 C7 35.6(9)
C8 Ti1 C6 C7 -37.4(8)
C4 Ti1 C6 C7 33.1(12)
C2 Ti1 C6 C7 93.9(9)
C3 Ti1 C6 C7 85.0(11)
C10 Ti1 C6 C7 -114.0(13)
C9 Ti1 C6 C7 -78.0(9)
C10 C6 C7 C8 -2.3(16)
Ti1 C6 C7 C8 66.5(9)
C10 C6 C7 Ti1 -68.8(10)
N1 Ti1 C7 C6 98.5(9)
C13 Ti1 C7 C6 -6.6(10)
C1 Ti1 C7 C6 -107.8(9)
C5 Ti1 C7 C6 -143.8(9)
C8 Ti1 C7 C6 115.5(12)
C4 Ti1 C7 C6 -156.6(8)
C2 Ti1 C7 C6 -97.5(9)
C3 Ti1 C7 C6 -127.6(8)
C10 Ti1 C7 C6 37.4(8)
C9 Ti1 C7 C6 78.4(9)
N1 Ti1 C7 C8 -17.1(10)
C13 Ti1 C7 C8 -122.2(8)
C1 Ti1 C7 C8 136.7(8)
C5 Ti1 C7 C8 100.7(8)
C6 Ti1 C7 C8 -115.5(12)
C4 Ti1 C7 C8 87.9(8)
C2 Ti1 C7 C8 147.0(8)
C3 Ti1 C7 C8 116.8(8)
C10 Ti1 C7 C8 -78.2(8)
C9 Ti1 C7 C8 -37.2(7)
C6 C7 C8 C9 2.1(15)
Ti1 C7 C8 C9 68.7(9)
C6 C7 C8 Ti1 -66.5(10)
N1 Ti1 C8 C7 167.4(8)
C13 Ti1 C8 C7 83.3(9)
C1 Ti1 C8 C7 -42.7(8)
C5 Ti1 C8 C7 -72.6(8)
C6 Ti1 C8 C7 36.9(7)
C4 Ti1 C8 C7 -100.7(8)
C2 Ti1 C8 C7 -46.5(10)
C3 Ti1 C8 C7 -94.6(9)
C10 Ti1 C8 C7 76.8(8)
C9 Ti1 C8 C7 115.0(11)
N1 Ti1 C8 C9 52.5(8)
C13 Ti1 C8 C9 -31.6(9)
C1 Ti1 C8 C9 -157.7(7)
C7 Ti1 C8 C9 -115.0(11)
C5 Ti1 C8 C9 172.5(8)
C6 Ti1 C8 C9 -78.1(8)
C4 Ti1 C8 C9 144.4(7)
C2 Ti1 C8 C9 -161.5(7)
C3 Ti1 C8 C9 150.5(7)
C10 Ti1 C8 C9 -38.1(7)
C7 C8 C9 C10 -1.1(14)
Ti1 C8 C9 C10 64.5(9)
C7 C8 C9 Ti1 -65.6(9)
N1 Ti1 C9 C8 -127.5(8)
C13 Ti1 C9 C8 157.0(7)
C1 Ti1 C9 C8 29.7(9)
C7 Ti1 C9 C8 37.7(7)
C5 Ti1 C9 C8 -8.3(8)
C6 Ti1 C9 C8 78.4(8)
C4 Ti1 C9 C8 -46.0(9)
C2 Ti1 C9 C8 51.3(17)
C3 Ti1 C9 C8 -71.7(13)
C10 Ti1 C9 C8 113.5(10)
N1 Ti1 C9 C10 118.9(7)
C13 Ti1 C9 C10 43.4(8)
C1 Ti1 C9 C10 -83.8(8)
C7 Ti1 C9 C10 -75.8(8)
C5 Ti1 C9 C10 -121.9(7)
C6 Ti1 C9 C10 -35.2(7)
C8 Ti1 C9 C10 -113.5(10)
C4 Ti1 C9 C10 -159.5(7)
C2 Ti1 C9 C10 -62.2(17)
C3 Ti1 C9 C10 174.8(9)
C7 C6 C10 C9 1.7(16)
Ti1 C6 C10 C9 -64.6(10)
C7 C6 C10 Ti1 66.3(10)
C8 C9 C10 C6 -0.3(15)
Ti1 C9 C10 C6 62.5(10)
C8 C9 C10 Ti1 -62.9(8)
N1 Ti1 C10 C6 -178.1(9)
C13 Ti1 C10 C6 104.8(9)
C1 Ti1 C10 C6 1.7(10)
C7 Ti1 C10 C6 -38.2(8)
C5 Ti1 C10 C6 -39.6(11)
C8 Ti1 C10 C6 -80.0(9)
C4 Ti1 C10 C6 -73.8(14)
C2 Ti1 C10 C6 39.9(11)
C3 Ti1 C10 C6 71(2)
C9 Ti1 C10 C6 -118.1(12)
N1 Ti1 C10 C9 -60.0(7)
C13 Ti1 C10 C9 -137.1(7)
C1 Ti1 C10 C9 119.9(7)
C7 Ti1 C10 C9 79.9(8)
C5 Ti1 C10 C9 78.6(8)
C6 Ti1 C10 C9 118.1(12)
C8 Ti1 C10 C9 38.1(7)
C4 Ti1 C10 C9 44.3(14)
C2 Ti1 C10 C9 158.1(7)
C3 Ti1 C10 C9 -171.2(16)
C26 N1 C11 C12 -152.5(10)
Ti1 N1 C11 C12 30.2(12)
C26 N1 C11 C19 39.8(15)
Ti1 N1 C11 C19 -137.4(9)
C26 N1 C11 Ti1 177.3(12)
C13 Ti1 C11 N1 130.6(8)
C1 Ti1 C11 N1 -140.4(7)
C7 Ti1 C11 N1 35.7(15)
C5 Ti1 C11 N1 -99.2(8)
C6 Ti1 C11 N1 87.7(9)
C8 Ti1 C11 N1 8.2(9)
C4 Ti1 C11 N1 -94.8(7)
C2 Ti1 C11 N1 -150.9(7)
C3 Ti1 C11 N1 -125.2(8)
C10 Ti1 C11 N1 67.8(8)
C9 Ti1 C11 N1 33.3(8)
N1 Ti1 C11 C12 -153.5(11)
C13 Ti1 C11 C12 -22.9(7)
C1 Ti1 C11 C12 66.2(8)
C7 Ti1 C11 C12 -117.8(12)
C5 Ti1 C11 C12 107.3(7)
C6 Ti1 C11 C12 -65.8(10)
C8 Ti1 C11 C12 -145.3(7)
C4 Ti1 C11 C12 111.7(7)
C2 Ti1 C11 C12 55.6(7)
C3 Ti1 C11 C12 81.3(7)
C10 Ti1 C11 C12 -85.6(7)
C9 Ti1 C11 C12 -120.2(7)
N1 Ti1 C11 C19 87.3(16)
C13 Ti1 C11 C19 -142.1(16)
C1 Ti1 C11 C19 -53.0(16)
C7 Ti1 C11 C19 123.0(16)
C5 Ti1 C11 C19 -11.9(16)
C6 Ti1 C11 C19 175.0(13)
C8 Ti1 C11 C19 95.5(15)
C4 Ti1 C11 C19 -7.5(15)
C2 Ti1 C11 C19 -63.6(15)
C3 Ti1 C11 C19 -37.9(14)
C10 Ti1 C11 C19 155.2(14)
C9 Ti1 C11 C19 120.6(15)
N1 C11 C12 C17 -156.2(11)
C19 C11 C12 C17 12.1(17)
Ti1 C11 C12 C17 -133.8(11)
N1 C11 C12 C13 16.3(16)
C19 C11 C12 C13 -175.4(10)
Ti1 C11 C12 C13 38.7(9)
C17 C12 C13 C14 -2.4(15)
C11 C12 C13 C14 -175.8(10)
C17 C12 C13 Ti1 130.0(9)
C11 C12 C13 Ti1 -43.5(10)
N1 Ti1 C13 C12 45.2(7)
C1 Ti1 C13 C12 -97.2(7)
C7 Ti1 C13 C12 179.3(7)
C5 Ti1 C13 C12 -78.4(9)
C6 Ti1 C13 C12 175.6(8)
C8 Ti1 C13 C12 138.8(7)
C4 Ti1 C13 C12 -36.5(9)
C2 Ti1 C13 C12 -75.0(7)
C3 Ti1 C13 C12 -42.7(7)
C10 Ti1 C13 C12 144.2(8)
C9 Ti1 C13 C12 121.5(7)
N1 Ti1 C13 C14 174.3(11)
C1 Ti1 C13 C14 31.8(12)
C7 Ti1 C13 C14 -51.7(12)
C5 Ti1 C13 C14 50.7(13)
C6 Ti1 C13 C14 -55.3(11)
C8 Ti1 C13 C14 -92.2(12)
C4 Ti1 C13 C14 92.5(11)
C2 Ti1 C13 C14 54.1(11)
C3 Ti1 C13 C14 86.3(11)
C10 Ti1 C13 C14 -86.8(11)
C9 Ti1 C13 C14 -109.4(11)
C12 C13 C14 C15 0.7(17)
Ti1 C13 C14 C15 -114.2(12)
C13 C14 C15 C16 1.3(17)
C13 C14 C15 C18 179.3(10)
C14 C15 C16 C17 -1.4(17)
C18 C15 C16 C17 -179.4(10)
C15 C16 C17 C12 -0.5(17)
C13 C12 C17 C16 2.3(16)
C11 C12 C17 C16 175.1(10)
N1 C11 C19 C20 -142.6(12)
C12 C11 C19 C20 49.4(16)
Ti1 C11 C19 C20 156.7(11)
N1 C11 C19 C24 38.3(17)
C12 C11 C19 C24 -129.7(12)
Ti1 C11 C19 C24 -22(2)
C24 C19 C20 C21 3.5(18)
C11 C19 C20 C21 -175.6(12)
C19 C20 C21 C22 -0.9(19)
C20 C21 C22 C23 -1.4(18)
C20 C21 C22 C25 173.9(12)
C21 C22 C23 C24 0.9(19)
C25 C22 C23 C24 -174.1(12)
C22 C23 C24 C19 2(2)
C20 C19 C24 C23 -3.9(17)
C11 C19 C24 C23 175.3(11)
C11 N1 C26 C27 41.8(16)
Ti1 N1 C26 C27 -142.3(10)
C11 N1 C26 C31 -138.9(11)
Ti1 N1 C26 C31 37.0(17)
N1 C26 C27 C28 -179.9(11)
C31 C26 C27 C28 0.8(18)
C26 C27 C28 C29 -0.9(19)
C27 C28 C29 C30 -0.3(18)
C28 C29 C30 C31 1.4(19)
C29 C30 C31 C26 -1.4(19)
C27 C26 C31 C30 0.3(17)
N1 C26 C31 C30 -179.0(11)
C44 Ti2 N2 C42 -40.4(7)
C34 Ti2 N2 C42 86.4(8)
C38 Ti2 N2 C42 -149.3(7)
C39 Ti2 N2 C42 -112.6(8)
C33 Ti2 N2 C42 99.0(8)
C32 Ti2 N2 C42 61.4(10)
C37 Ti2 N2 C42 -173.4(7)
C36 Ti2 N2 C42 34.8(8)
C35 Ti2 N2 C42 53.8(7)
C40 Ti2 N2 C42 -123.1(8)
C41 Ti2 N2 C42 -155.4(8)
C44 Ti2 N2 C57 146.6(11)
C34 Ti2 N2 C57 -86.5(11)
C38 Ti2 N2 C57 37.7(13)
C39 Ti2 N2 C57 74.4(11)
C33 Ti2 N2 C57 -74.0(12)
C32 Ti2 N2 C57 -111.6(12)
C37 Ti2 N2 C57 13.7(12)
C36 Ti2 N2 C57 -138.2(10)
C35 Ti2 N2 C57 -119.2(11)
C40 Ti2 N2 C57 64.0(11)
C41 Ti2 N2 C57 31.6(11)
C75 Ti3 N3 C73 -41.0(7)
C65 Ti3 N3 C73 85.0(7)
C64 Ti3 N3 C73 98.6(8)
C70 Ti3 N3 C73 -128.8(7)
C63 Ti3 N3 C73 64.9(9)
C71 Ti3 N3 C73 -162.5(7)
C72 Ti3 N3 C73 -172.2(7)
C69 Ti3 N3 C73 -111.0(7)
C68 Ti3 N3 C73 -136.0(8)
C67 Ti3 N3 C73 34.9(8)
C66 Ti3 N3 C73 50.8(7)
C75 Ti3 N3 C88 146.5(11)
C65 Ti3 N3 C88 -87.5(11)
C64 Ti3 N3 C88 -73.9(12)
C70 Ti3 N3 C88 58.7(11)
C63 Ti3 N3 C88 -107.6(12)
C71 Ti3 N3 C88 25.0(11)
C72 Ti3 N3 C88 15.3(12)
C69 Ti3 N3 C88 76.5(11)
C68 Ti3 N3 C88 51.5(13)
C67 Ti3 N3 C88 -137.5(11)
C66 Ti3 N3 C88 -121.7(11)
N2 Ti2 C32 C36 -48.4(10)
C44 Ti2 C32 C36 43.6(8)
C34 Ti2 C32 C36 -78.9(8)
C38 Ti2 C32 C36 152.4(8)
C39 Ti2 C32 C36 126.3(8)
C33 Ti2 C32 C36 -117.4(11)
C37 Ti2 C32 C36 -178.2(8)
C35 Ti2 C32 C36 -39.0(7)
C40 Ti2 C32 C36 137.7(8)
C41 Ti2 C32 C36 179.3(7)
N2 Ti2 C32 C33 69.0(10)
C44 Ti2 C32 C33 161.0(7)
C34 Ti2 C32 C33 38.5(7)
C38 Ti2 C32 C33 -90.3(8)
C39 Ti2 C32 C33 -116.3(8)
C37 Ti2 C32 C33 -60.8(8)
C36 Ti2 C32 C33 117.4(11)
C35 Ti2 C32 C33 78.4(8)
C40 Ti2 C32 C33 -105.0(8)
C41 Ti2 C32 C33 -63.3(9)
C36 C32 C33 C34 1.0(14)
Ti2 C32 C33 C34 -64.6(8)
C36 C32 C33 Ti2 65.6(9)
N2 Ti2 C33 C32 -136.8(7)
C44 Ti2 C33 C32 -27.6(10)
C34 Ti2 C33 C32 -114.3(11)
C38 Ti2 C33 C32 83.0(8)
C39 Ti2 C33 C32 73.2(9)
C37 Ti2 C33 C32 116.9(8)
C36 Ti2 C33 C32 -35.4(7)
C35 Ti2 C33 C32 -77.1(8)
C40 Ti2 C33 C32 106.7(9)
C41 Ti2 C33 C32 131.2(8)
N2 Ti2 C33 C34 -22.5(9)
C44 Ti2 C33 C34 86.7(9)
C38 Ti2 C33 C34 -162.7(8)
C39 Ti2 C33 C34 -172.5(7)
C32 Ti2 C33 C34 114.3(11)
C37 Ti2 C33 C34 -128.8(8)
C36 Ti2 C33 C34 78.9(8)
C35 Ti2 C33 C34 37.2(7)
C40 Ti2 C33 C34 -139.1(8)
C41 Ti2 C33 C34 -114.5(8)
C32 C33 C34 C35 -3.0(14)
Ti2 C33 C34 C35 -68.6(9)
C32 C33 C34 Ti2 65.6(9)
N2 Ti2 C34 C35 -85.7(7)
C44 Ti2 C34 C35 -10.5(9)
C38 Ti2 C34 C35 131.9(7)
C39 Ti2 C34 C35 126.0(9)
C33 Ti2 C34 C35 113.3(11)
C32 Ti2 C34 C35 75.8(8)
C37 Ti2 C34 C35 163.9(7)
C36 Ti2 C34 C35 36.4(7)
C40 Ti2 C34 C35 -166.7(8)
C41 Ti2 C34 C35 -167.1(7)
N2 Ti2 C34 C33 161.0(8)
C44 Ti2 C34 C33 -123.8(7)
C38 Ti2 C34 C33 18.5(9)
C39 Ti2 C34 C33 12.7(12)
C32 Ti2 C34 C33 -37.5(7)
C37 Ti2 C34 C33 50.6(8)
C36 Ti2 C34 C33 -77.0(8)
C35 Ti2 C34 C33 -113.3(11)
C40 Ti2 C34 C33 80.0(11)
C41 Ti2 C34 C33 79.6(8)
C33 C34 C35 C36 3.9(14)
Ti2 C34 C35 C36 -63.3(9)
C33 C34 C35 Ti2 67.2(8)
N2 Ti2 C35 C34 93.2(8)
C44 Ti2 C35 C34 171.5(7)
C38 Ti2 C35 C34 -66.1(9)
C39 Ti2 C35 C34 -112.5(10)
C33 Ti2 C35 C34 -39.5(7)
C32 Ti2 C35 C34 -81.0(8)
C37 Ti2 C35 C34 -21.3(10)
C36 Ti2 C35 C34 -118.3(10)
C40 Ti2 C35 C34 118(3)
C41 Ti2 C35 C34 22.7(12)
N2 Ti2 C35 C36 -148.6(7)
C44 Ti2 C35 C36 -70.3(7)
C34 Ti2 C35 C36 118.3(10)
C38 Ti2 C35 C36 52.2(9)
C39 Ti2 C35 C36 5.8(12)
C33 Ti2 C35 C36 78.8(7)
C32 Ti2 C35 C36 37.3(6)
C37 Ti2 C35 C36 97.0(8)
C40 Ti2 C35 C36 -123(3)
C41 Ti2 C35 C36 141.0(8)
C33 C32 C36 C35 1.4(14)
Ti2 C32 C36 C35 66.1(8)
C33 C32 C36 Ti2 -64.7(9)
C34 C35 C36 C32 -3.3(14)
Ti2 C35 C36 C32 -66.0(9)
C34 C35 C36 Ti2 62.6(9)
N2 Ti2 C36 C32 148.8(7)
C44 Ti2 C36 C32 -138.0(8)
C34 Ti2 C36 C32 78.7(8)
C38 Ti2 C36 C32 -28.3(8)
C39 Ti2 C36 C32 -63.4(8)
C33 Ti2 C36 C32 36.6(7)
C37 Ti2 C36 C32 2.2(9)
C35 Ti2 C36 C32 113.5(11)
C40 Ti2 C36 C32 -78.8(11)
C41 Ti2 C36 C32 -1.6(16)
N2 Ti2 C36 C35 35.3(8)
C44 Ti2 C36 C35 108.5(7)
C34 Ti2 C36 C35 -34.9(6)
C38 Ti2 C36 C35 -141.8(7)
C39 Ti2 C36 C35 -176.9(7)
C33 Ti2 C36 C35 -76.9(7)
C32 Ti2 C36 C35 -113.5(11)
C37 Ti2 C36 C35 -111.3(7)
C40 Ti2 C36 C35 167.7(8)
C41 Ti2 C36 C35 -115.1(12)
N2 Ti2 C37 C41 34.5(8)
C44 Ti2 C37 C41 -59.1(9)
C34 Ti2 C37 C41 127.2(8)
C38 Ti2 C37 C41 -115.3(11)
C39 Ti2 C37 C41 -76.8(8)
C33 Ti2 C37 C41 153.9(8)
C32 Ti2 C37 C41 -176.3(8)
C36 Ti2 C37 C41 -177.5(7)
C35 Ti2 C37 C41 138.7(7)
C40 Ti2 C37 C41 -35.4(7)
N2 Ti2 C37 C38 149.8(7)
C44 Ti2 C37 C38 56.2(10)
C34 Ti2 C37 C38 -117.5(8)
C39 Ti2 C37 C38 38.5(7)
C33 Ti2 C37 C38 -90.8(8)
C32 Ti2 C37 C38 -61.0(8)
C36 Ti2 C37 C38 -62.2(9)
C35 Ti2 C37 C38 -106.0(8)
C40 Ti2 C37 C38 79.9(8)
C41 Ti2 C37 C38 115.3(11)
C41 C37 C38 C39 0.9(15)
Ti2 C37 C38 C39 -66.6(9)
C41 C37 C38 Ti2 67.5(9)
N2 Ti2 C38 C37 -44.1(10)
C44 Ti2 C38 C37 -140.2(7)
C34 Ti2 C38 C37 71.9(9)
C39 Ti2 C38 C37 -113.8(12)
C33 Ti2 C38 C37 82.5(8)
C32 Ti2 C38 C37 116.8(8)
C36 Ti2 C38 C37 132.0(8)
C35 Ti2 C38 C37 104.4(9)
C40 Ti2 C38 C37 -76.3(8)
C41 Ti2 C38 C37 -36.7(7)
N2 Ti2 C38 C39 69.7(10)
C44 Ti2 C38 C39 -26.4(9)
C34 Ti2 C38 C39 -174.3(8)
C33 Ti2 C38 C39 -163.7(8)
C32 Ti2 C38 C39 -129.4(8)
C37 Ti2 C38 C39 113.8(12)
C36 Ti2 C38 C39 -114.2(8)
C35 Ti2 C38 C39 -141.8(8)
C40 Ti2 C38 C39 37.5(8)
C41 Ti2 C38 C39 77.1(8)
C37 C38 C39 C40 0.2(15)
Ti2 C38 C39 C40 -67.4(9)
C37 C38 C39 Ti2 67.5(9)
N2 Ti2 C39 C38 -133.6(8)
C44 Ti2 C39 C38 155.1(8)
C34 Ti2 C39 C38 9.6(13)
C33 Ti2 C39 C38 17.4(9)
C32 Ti2 C39 C38 50.1(8)
C37 Ti2 C39 C38 -37.7(7)
C36 Ti2 C39 C38 79.4(9)
C35 Ti2 C39 C38 75.8(12)
C40 Ti2 C39 C38 -114.7(12)
C41 Ti2 C39 C38 -77.8(8)
N2 Ti2 C39 C40 -19.0(9)
C44 Ti2 C39 C40 -90.2(8)
C34 Ti2 C39 C40 124.3(9)
C38 Ti2 C39 C40 114.7(12)
C33 Ti2 C39 C40 132.1(7)
C32 Ti2 C39 C40 164.8(7)
C37 Ti2 C39 C40 77.0(8)
C36 Ti2 C39 C40 -165.9(7)
C35 Ti2 C39 C40 -169.5(8)
C41 Ti2 C39 C40 36.8(7)
C38 C39 C40 C41 -1.2(15)
Ti2 C39 C40 C41 -67.0(9)
C38 C39 C40 Ti2 65.8(9)
N2 Ti2 C40 C41 -82.3(7)
C44 Ti2 C40 C41 -161.3(8)
C34 Ti2 C40 C41 -0.6(12)
C38 Ti2 C40 C41 76.5(8)
C39 Ti2 C40 C41 114.3(11)
C33 Ti2 C40 C41 47.9(9)
C32 Ti2 C40 C41 93.9(8)
C37 Ti2 C40 C41 35.7(7)
C36 Ti2 C40 C41 139.5(8)
C35 Ti2 C40 C41 -108(3)
N2 Ti2 C40 C39 163.4(8)
C44 Ti2 C40 C39 84.4(8)
C34 Ti2 C40 C39 -114.9(10)
C38 Ti2 C40 C39 -37.8(7)
C33 Ti2 C40 C39 -66.4(9)
C32 Ti2 C40 C39 -20.4(10)
C37 Ti2 C40 C39 -78.6(8)
C36 Ti2 C40 C39 25.2(12)
C35 Ti2 C40 C39 138(3)
C41 Ti2 C40 C39 -114.3(11)
C39 C40 C41 C37 1.7(15)
Ti2 C40 C41 C37 -62.8(9)
C39 C40 C41 Ti2 64.5(9)
C38 C37 C41 C40 -1.6(15)
Ti2 C37 C41 C40 63.4(9)
C38 C37 C41 Ti2 -65.0(10)
N2 Ti2 C41 C40 94.5(7)
C44 Ti2 C41 C40 20.1(8)
C34 Ti2 C41 C40 179.7(7)
C38 Ti2 C41 C40 -80.4(8)
C39 Ti2 C41 C40 -38.4(7)
C33 Ti2 C41 C40 -144.5(7)
C32 Ti2 C41 C40 -113.2(8)
C37 Ti2 C41 C40 -117.9(11)
C36 Ti2 C41 C40 -112.2(12)
C35 Ti2 C41 C40 166.0(8)
N2 Ti2 C41 C37 -147.7(8)
C44 Ti2 C41 C37 138.0(7)
C34 Ti2 C41 C37 -62.5(9)
C38 Ti2 C41 C37 37.4(7)
C39 Ti2 C41 C37 79.5(8)
C33 Ti2 C41 C37 -26.7(8)
C32 Ti2 C41 C37 4.6(10)
C36 Ti2 C41 C37 5.7(16)
C35 Ti2 C41 C37 -76.1(11)
C40 Ti2 C41 C37 117.9(11)
C57 N2 C42 C43 -158.8(11)
Ti2 N2 C42 C43 27.0(12)
C57 N2 C42 C50 32.4(16)
Ti2 N2 C42 C50 -141.8(9)
C57 N2 C42 Ti2 174.2(13)
C44 Ti2 C42 N2 131.2(9)
C34 Ti2 C42 N2 -92.7(8)
C38 Ti2 C42 N2 65.8(13)
C39 Ti2 C42 N2 85.4(8)
C33 Ti2 C42 N2 -99.3(8)
C32 Ti2 C42 N2 -139.4(7)
C37 Ti2 C42 N2 9.5(10)
C36 Ti2 C42 N2 -149.0(8)
C35 Ti2 C42 N2 -121.4(8)
C40 Ti2 C42 N2 58.7(8)
C41 Ti2 C42 N2 25.9(8)
N2 Ti2 C42 C43 -156.2(12)
C44 Ti2 C42 C43 -25.0(7)
C34 Ti2 C42 C43 111.1(8)
C38 Ti2 C42 C43 -90.4(13)
C39 Ti2 C42 C43 -70.8(9)
C33 Ti2 C42 C43 104.5(8)
C32 Ti2 C42 C43 64.4(8)
C37 Ti2 C42 C43 -146.7(7)
C36 Ti2 C42 C43 54.8(7)
C35 Ti2 C42 C43 82.4(8)
C40 Ti2 C42 C43 -97.5(8)
C41 Ti2 C42 C43 -130.3(7)
N2 Ti2 C42 C50 81.1(16)
C44 Ti2 C42 C50 -147.7(17)
C34 Ti2 C42 C50 -11.6(16)
C38 Ti2 C42 C50 146.9(14)
C39 Ti2 C42 C50 166.5(15)
C33 Ti2 C42 C50 -18.2(18)
C32 Ti2 C42 C50 -58.3(17)
C37 Ti2 C42 C50 90.6(17)
C36 Ti2 C42 C50 -68.0(16)
C35 Ti2 C42 C50 -40.3(15)
C40 Ti2 C42 C50 139.8(16)
C41 Ti2 C42 C50 106.9(16)
N2 C42 C43 C48 -155.1(11)
C50 C42 C43 C48 14.0(17)
Ti2 C42 C43 C48 -135.2(12)
N2 C42 C43 C44 20.1(16)
C50 C42 C43 C44 -170.8(9)
Ti2 C42 C43 C44 40.0(9)
C48 C43 C44 C45 -2.2(15)
C42 C43 C44 C45 -177.9(10)
C48 C43 C44 Ti2 129.8(9)
C42 C43 C44 Ti2 -45.8(10)
N2 Ti2 C44 C45 169.9(12)
C34 Ti2 C44 C45 89.4(12)
C38 Ti2 C44 C45 -53.6(12)
C39 Ti2 C44 C45 -68.2(11)
C33 Ti2 C44 C45 45.0(14)
C32 Ti2 C44 C45 29.4(12)
C37 Ti2 C44 C45 -82.9(13)
C36 Ti2 C44 C45 51.5(11)
C35 Ti2 C44 C45 83.7(11)
C40 Ti2 C44 C45 -102.3(11)
C41 Ti2 C44 C45 -113.0(11)
N2 Ti2 C44 C43 45.6(7)
C34 Ti2 C44 C43 -34.9(9)
C38 Ti2 C44 C43 -177.9(7)
C39 Ti2 C44 C43 167.5(8)
C33 Ti2 C44 C43 -79.4(9)
C32 Ti2 C44 C43 -94.9(7)
C37 Ti2 C44 C43 152.8(7)
C36 Ti2 C44 C43 -72.8(7)
C35 Ti2 C44 C43 -40.6(7)
C40 Ti2 C44 C43 133.4(7)
C41 Ti2 C44 C43 122.6(7)
C43 C44 C45 C46 2.7(17)
Ti2 C44 C45 C46 -109.1(12)
C44 C45 C46 C47 -1.6(17)
C44 C45 C46 C49 179.4(10)
C45 C46 C47 C48 0.1(17)
C49 C46 C47 C48 179.2(10)
C46 C47 C48 C43 0.2(17)
C42 C43 C48 C47 176.1(11)
C44 C43 C48 C47 0.9(17)
N2 C42 C50 C51 -136.1(12)
C43 C42 C50 C51 54.9(16)
Ti2 C42 C50 C51 166.5(12)
N2 C42 C50 C55 42.8(17)
C43 C42 C50 C55 -126.3(12)
Ti2 C42 C50 C55 -15(2)
C55 C50 C51 C52 -1.2(19)
C42 C50 C51 C52 177.7(12)
C50 C51 C52 C53 2(2)
C51 C52 C53 C54 -2(2)
C51 C52 C53 C56 -179.6(12)
C52 C53 C54 C55 0(2)
C56 C53 C54 C55 177.9(12)
C51 C50 C55 C54 -0.6(19)
C42 C50 C55 C54 -179.5(11)
C53 C54 C55 C50 1.1(19)
C42 N2 C57 C58 45.2(17)
Ti2 N2 C57 C58 -142.7(10)
C42 N2 C57 C62 -137.7(11)
Ti2 N2 C57 C62 34.4(17)
C62 C57 C58 C59 -3.9(18)
N2 C57 C58 C59 173.2(11)
C57 C58 C59 C60 2.6(19)
C58 C59 C60 C61 -0.1(19)
C59 C60 C61 C62 -0.9(19)
C60 C61 C62 C57 -0.5(19)
C58 C57 C62 C61 2.9(18)
N2 C57 C62 C61 -174.3(11)
N3 Ti3 C63 C64 62.0(10)
C75 Ti3 C63 C64 155.9(8)
C65 Ti3 C63 C64 37.4(7)
C70 Ti3 C63 C64 -99.1(9)
C71 Ti3 C63 C64 -62.6(9)
C72 Ti3 C63 C64 -71.0(8)
C69 Ti3 C63 C64 -122.0(8)
C68 Ti3 C63 C64 -104.3(8)
C67 Ti3 C63 C64 116.3(11)
C66 Ti3 C63 C64 79.3(8)
N3 Ti3 C63 C67 -54.3(10)
C75 Ti3 C63 C67 39.6(8)
C65 Ti3 C63 C67 -79.0(8)
C64 Ti3 C63 C67 -116.3(11)
C70 Ti3 C63 C67 144.6(8)
C71 Ti3 C63 C67 -178.9(7)
C72 Ti3 C63 C67 172.6(8)
C69 Ti3 C63 C67 121.7(8)
C68 Ti3 C63 C67 139.4(8)
C66 Ti3 C63 C67 -37.1(7)
C67 C63 C64 C65 1.1(15)
Ti3 C63 C64 C65 -65.5(9)
C67 C63 C64 Ti3 66.6(9)
N3 Ti3 C64 C65 -25.0(9)
C75 Ti3 C64 C65 79.3(9)
C70 Ti3 C64 C65 -133.0(8)
C63 Ti3 C64 C65 115.3(12)
C71 Ti3 C64 C65 -118.1(8)
C72 Ti3 C64 C65 -141.5(9)
C69 Ti3 C64 C65 -172.7(8)
C68 Ti3 C64 C65 -172.9(8)
C67 Ti3 C64 C65 78.6(8)
C66 Ti3 C64 C65 38.2(7)
N3 Ti3 C64 C63 -140.3(7)
C75 Ti3 C64 C63 -36.0(10)
C65 Ti3 C64 C63 -115.3(12)
C70 Ti3 C64 C63 111.7(9)
C71 Ti3 C64 C63 126.7(8)
C72 Ti3 C64 C63 103.3(8)
C69 Ti3 C64 C63 72.1(9)
C68 Ti3 C64 C63 71.8(8)
C67 Ti3 C64 C63 -36.7(7)
C66 Ti3 C64 C63 -77.0(8)
C63 C64 C65 C66 -2.2(15)
Ti3 C64 C65 C66 -68.6(9)
C63 C64 C65 Ti3 66.4(9)
N3 Ti3 C65 C64 158.3(8)
C75 Ti3 C65 C64 -129.1(8)
C70 Ti3 C65 C64 81.5(11)
C63 Ti3 C65 C64 -37.1(8)
C71 Ti3 C65 C64 70.7(9)
C72 Ti3 C65 C64 38.1(9)
C69 Ti3 C65 C64 14.7(15)
C68 Ti3 C65 C64 8.3(10)
C67 Ti3 C65 C64 -77.8(8)
C66 Ti3 C65 C64 -114.3(11)
N3 Ti3 C65 C66 -87.4(7)
C75 Ti3 C65 C66 -14.7(9)
C64 Ti3 C65 C66 114.3(11)
C70 Ti3 C65 C66 -164.2(7)
C63 Ti3 C65 C66 77.2(8)
C71 Ti3 C65 C66 -175.0(7)
C72 Ti3 C65 C66 152.4(7)
C69 Ti3 C65 C66 129.0(11)
C68 Ti3 C65 C66 122.6(7)
C67 Ti3 C65 C66 36.5(6)
C64 C65 C66 C67 2.5(14)
Ti3 C65 C66 C67 -64.5(9)
C64 C65 C66 Ti3 67.0(9)
N3 Ti3 C66 C67 -153.5(8)
C75 Ti3 C66 C67 -76.5(7)
C65 Ti3 C66 C67 115.6(10)
C64 Ti3 C66 C67 78.1(8)
C70 Ti3 C66 C67 -150(3)
C63 Ti3 C66 C67 37.4(7)
C71 Ti3 C66 C67 124.1(9)
C72 Ti3 C66 C67 78.5(9)
C69 Ti3 C66 C67 -14.8(13)
C68 Ti3 C66 C67 32.6(10)
N3 Ti3 C66 C65 90.9(7)
C75 Ti3 C66 C65 167.9(7)
C64 Ti3 C66 C65 -37.5(7)
C70 Ti3 C66 C65 94(3)
C63 Ti3 C66 C65 -78.3(7)
C71 Ti3 C66 C65 8.4(11)
C72 Ti3 C66 C65 -37.1(9)
C69 Ti3 C66 C65 -130.4(10)
C68 Ti3 C66 C65 -83.0(9)
C67 Ti3 C66 C65 -115.6(10)
C64 C63 C67 C66 0.5(15)
Ti3 C63 C67 C66 65.3(9)
C64 C63 C67 Ti3 -64.8(9)
C65 C66 C67 C63 -1.8(14)
Ti3 C66 C67 C63 -64.0(9)
C65 C66 C67 Ti3 62.1(9)
N3 Ti3 C67 C63 145.0(7)
C75 Ti3 C67 C63 -143.0(8)
C65 Ti3 C67 C63 77.5(8)
C64 Ti3 C67 C63 36.6(7)
C70 Ti3 C67 C63 -75.0(13)
C71 Ti3 C67 C63 1.9(13)
C72 Ti3 C67 C63 -8.4(9)
C69 Ti3 C67 C63 -72.4(9)
C68 Ti3 C67 C63 -41.1(8)
C66 Ti3 C67 C63 115.2(11)
N3 Ti3 C67 C66 29.8(8)
C75 Ti3 C67 C66 101.9(7)
C65 Ti3 C67 C66 -37.7(7)
C64 Ti3 C67 C66 -78.6(8)
C70 Ti3 C67 C66 169.8(9)
C63 Ti3 C67 C66 -115.2(11)
C71 Ti3 C67 C66 -113.3(10)
C72 Ti3 C67 C66 -123.5(7)
C69 Ti3 C67 C66 172.5(7)
C68 Ti3 C67 C66 -156.3(7)
N3 Ti3 C68 C69 45.2(11)
C75 Ti3 C68 C69 -40.0(9)
C65 Ti3 C68 C69 175.0(8)
C64 Ti3 C68 C69 179.6(9)
C70 Ti3 C68 C69 36.4(8)
C63 Ti3 C68 C69 -148.2(9)
C71 Ti3 C68 C69 77.9(9)
C72 Ti3 C68 C69 113.3(12)
C67 Ti3 C68 C69 -126.5(8)
C66 Ti3 C68 C69 -144.1(8)
N3 Ti3 C68 C72 -68.2(10)
C75 Ti3 C68 C72 -153.4(8)
C65 Ti3 C68 C72 61.7(10)
C64 Ti3 C68 C72 66.2(9)
C70 Ti3 C68 C72 -76.9(9)
C63 Ti3 C68 C72 98.5(9)
C71 Ti3 C68 C72 -35.5(8)
C69 Ti3 C68 C72 -113.3(12)
C67 Ti3 C68 C72 120.2(9)
C66 Ti3 C68 C72 102.5(9)
C72 C68 C69 C70 -0.3(15)
Ti3 C68 C69 C70 -65.3(9)
C72 C68 C69 Ti3 65.0(9)
N3 Ti3 C69 C70 -33.9(9)
C75 Ti3 C69 C70 -103.9(8)
C65 Ti3 C69 C70 106.1(12)
C64 Ti3 C69 C70 115.6(8)
C63 Ti3 C69 C70 148.8(8)
C71 Ti3 C69 C70 37.7(7)
C72 Ti3 C69 C70 77.8(9)
C68 Ti3 C69 C70 116.1(12)
C67 Ti3 C69 C70 -177.9(7)
C66 Ti3 C69 C70 -168.5(9)
N3 Ti3 C69 C68 -150.0(8)
C75 Ti3 C69 C68 140.0(9)
C65 Ti3 C69 C68 -10.0(16)
C64 Ti3 C69 C68 -0.5(10)
C70 Ti3 C69 C68 -116.1(12)
C63 Ti3 C69 C68 32.7(9)
C71 Ti3 C69 C68 -78.4(9)
C72 Ti3 C69 C68 -38.3(8)
C67 Ti3 C69 C68 66.0(9)
C66 Ti3 C69 C68 75.4(13)
C68 C69 C70 C71 0.4(16)
Ti3 C69 C70 C71 -65.6(9)
C68 C69 C70 Ti3 66.0(9)
N3 Ti3 C70 C69 148.7(8)
C75 Ti3 C70 C69 71.4(8)
C65 Ti3 C70 C69 -133.5(8)
C64 Ti3 C70 C69 -88.1(9)
C63 Ti3 C70 C69 -43.2(10)
C71 Ti3 C70 C69 -115.4(11)
C72 Ti3 C70 C69 -78.1(8)
C68 Ti3 C70 C69 -37.0(7)
C67 Ti3 C70 C69 4.1(14)
C66 Ti3 C70 C69 146(3)
N3 Ti3 C70 C71 -95.9(8)
C75 Ti3 C70 C71 -173.2(8)
C65 Ti3 C70 C71 -18.1(11)
C64 Ti3 C70 C71 27.2(10)
C63 Ti3 C70 C71 72.2(9)
C72 Ti3 C70 C71 37.2(7)
C69 Ti3 C70 C71 115.4(11)
C68 Ti3 C70 C71 78.4(8)
C67 Ti3 C70 C71 119.5(10)
C66 Ti3 C70 C71 -99(3)
C69 C70 C71 C72 -0.3(16)
Ti3 C70 C71 C72 -66.5(10)
C69 C70 C71 Ti3 66.2(10)
N3 Ti3 C71 C72 -164.2(9)
C75 Ti3 C71 C72 121.7(8)
C65 Ti3 C71 C72 -77.2(9)
C64 Ti3 C71 C72 -45.3(9)
C70 Ti3 C71 C72 113.8(12)
C63 Ti3 C71 C72 -15.7(10)
C69 Ti3 C71 C72 77.2(9)
C68 Ti3 C71 C72 36.4(8)
C67 Ti3 C71 C72 -16.9(14)
C66 Ti3 C71 C72 -82.3(11)
N3 Ti3 C71 C70 81.9(8)
C75 Ti3 C71 C70 7.8(9)
C65 Ti3 C71 C70 169.0(7)
C64 Ti3 C71 C70 -159.1(7)
C63 Ti3 C71 C70 -129.5(7)
C72 Ti3 C71 C70 -113.8(12)
C69 Ti3 C71 C70 -36.6(7)
C68 Ti3 C71 C70 -77.5(8)
C67 Ti3 C71 C70 -130.7(9)
C66 Ti3 C71 C70 163.9(7)
C70 C71 C72 C68 0.1(16)
Ti3 C71 C72 C68 -65.9(11)
C70 C71 C72 Ti3 66.0(9)
C69 C68 C72 C71 0.1(16)
Ti3 C68 C72 C71 65.3(10)
C69 C68 C72 Ti3 -65.2(9)
N3 Ti3 C72 C71 18.3(10)
C75 Ti3 C72 C71 -81.5(10)
C65 Ti3 C72 C71 112.8(9)
C64 Ti3 C72 C71 133.4(9)
C70 Ti3 C72 C71 -38.7(8)
C63 Ti3 C72 C71 165.9(9)
C69 Ti3 C72 C71 -79.3(9)
C68 Ti3 C72 C71 -117.5(13)
C67 Ti3 C72 C71 170.5(8)
C66 Ti3 C72 C71 133.1(8)
N3 Ti3 C72 C68 135.8(8)
C75 Ti3 C72 C68 36.0(11)
C65 Ti3 C72 C68 -129.7(8)
C64 Ti3 C72 C68 -109.1(9)
C70 Ti3 C72 C68 78.8(9)
C63 Ti3 C72 C68 -76.6(9)
C71 Ti3 C72 C68 117.5(13)
C69 Ti3 C72 C68 38.2(8)
C67 Ti3 C72 C68 -72.0(9)
C66 Ti3 C72 C68 -109.4(9)
C88 N3 C73 C74 -158.6(10)
Ti3 N3 C73 C74 27.2(12)
C88 N3 C73 C81 30.7(16)
Ti3 N3 C73 C81 -143.5(9)
N3 C73 C74 C79 -157.9(10)
C81 C73 C74 C79 13.3(17)
N3 C73 C74 C75 21.0(15)
C81 C73 C74 C75 -167.8(10)
C79 C74 C75 C76 -1.7(15)
C73 C74 C75 C76 179.3(9)
C79 C74 C75 Ti3 131.3(9)
C73 C74 C75 Ti3 -47.7(10)
N3 Ti3 C75 C76 172.8(11)
C65 Ti3 C75 C76 94.6(11)
C64 Ti3 C75 C76 53.4(13)
C70 Ti3 C75 C76 -102.2(11)
C63 Ti3 C75 C76 33.3(12)
C71 Ti3 C75 C76 -106.6(11)
C72 Ti3 C75 C76 -68.4(13)
C69 Ti3 C75 C76 -70.3(11)
C68 Ti3 C75 C76 -49.0(11)
C67 Ti3 C75 C76 54.0(11)
C66 Ti3 C75 C76 86.4(11)
N3 Ti3 C75 C74 46.2(7)
C65 Ti3 C75 C74 -32.0(9)
C64 Ti3 C75 C74 -73.2(9)
C70 Ti3 C75 C74 131.1(7)
C63 Ti3 C75 C74 -93.3(7)
C71 Ti3 C75 C74 126.8(7)
C72 Ti3 C75 C74 165.0(7)
C69 Ti3 C75 C74 163.1(8)
C68 Ti3 C75 C74 -175.6(7)
C67 Ti3 C75 C74 -72.6(7)
C66 Ti3 C75 C74 -40.2(7)
C74 C75 C76 C77 0.9(16)
Ti3 C75 C76 C77 -113.2(11)
C75 C76 C77 C78 1.3(17)
C75 C76 C77 C80 -177.8(10)
C76 C77 C78 C79 -2.8(16)
C80 C77 C78 C79 176.4(10)
C77 C78 C79 C74 1.9(16)
C73 C74 C79 C78 179.2(10)
C75 C74 C79 C78 0.3(16)
N3 C73 C81 C82 -141.3(13)
C74 C73 C81 C82 48.0(17)
N3 C73 C81 C86 42.7(17)
C74 C73 C81 C86 -127.9(12)
C86 C81 C82 C83 -1.1(19)
C73 C81 C82 C83 -177.3(12)
C81 C82 C83 C84 2(2)
C82 C83 C84 C85 -1.4(19)
C82 C83 C84 C87 179.4(12)
C83 C84 C85 C86 0.1(19)
C87 C84 C85 C86 179.4(12)
C84 C85 C86 C81 1(2)
C82 C81 C86 C85 -0.1(18)
C73 C81 C86 C85 176.2(12)
C73 N3 C88 C89 44.2(16)
Ti3 N3 C88 C89 -143.9(9)
C73 N3 C88 C93 -136.5(11)
Ti3 N3 C88 C93 35.3(17)
N3 C88 C89 C90 178.1(11)
C93 C88 C89 C90 -1.2(18)
C88 C89 C90 C91 1.1(19)
C89 C90 C91 C92 -0.4(19)
C90 C91 C92 C93 0(2)
C91 C92 C93 C88 0(2)
C89 C88 C93 C92 0.6(18)
N3 C88 C93 C92 -178.7(11)
